data_7209257
loop_
_publ_author_name
'Li, Zhong-Fei'
'Liang, Li-Li'
'Wu, Feng'
'Zhou, Fa-Gen'
'Ni, Xin-Long'
'Feng, Xing'
'Xiao, Xin'
'Zhang, Yun-Qian'
'Xue, Sai-Feng'
'Zhu, Qian-Jiang'
'Clegg, Jack K.'
'Tao, Zhu'
'Lindoy, Leonard F.'
'Wei, Gang'

_publ_section_title
;
 An approach to networks based on coordination of alkyl-substituted
 cucurbit[5]urils and potassium ions
;
_journal_issue 10
_journal_name_full CrystEngComm
_journal_page_first 1994
_journal_paper_doi 10.1039/c3ce26491b
_journal_volume 15
_journal_year 2013
_chemical_formula_sum 'C96 H194 I6 K6 N60 O76'
_chemical_formula_weight 4401.11
_chemical_name_systematic
;
?
;
_space_group_IT_number 62
_symmetry_cell_setting orthorhombic
_symmetry_space_group_name_Hall '-P 2ac 2n'
_symmetry_space_group_name_H-M 'P n m a'
_atom_sites_solution_hydrogens geom
_atom_sites_solution_primary direct
_atom_sites_solution_secondary difmap
_audit_creation_method SHELXL-97
_cell_angle_alpha 90.00
_cell_angle_beta 90.00
_cell_angle_gamma 90.00
_cell_formula_units_Z 4
_cell_length_a 24.429(4)
_cell_length_b 33.425(5)
_cell_length_c 20.004(3)
_cell_measurement_temperature 223(2)
_cell_volume 16334(4)
_computing_structure_refinement 'SHELXL-97 (Sheldrick, 1997)'
_computing_structure_solution 'SHELXS-97 (Sheldrick, 1990)'
_diffrn_ambient_temperature 223(2)
_diffrn_measured_fraction_theta_full 0.997
_diffrn_measured_fraction_theta_max 0.907
_diffrn_radiation_monochromator graphite
_diffrn_radiation_source 'fine-focus sealed tube'
_diffrn_radiation_type MoK\a
_diffrn_radiation_wavelength 0.71073
_diffrn_reflns_av_R_equivalents 0.0834
_diffrn_reflns_av_sigmaI/netI 0.0657
_diffrn_reflns_limit_h_max 30
_diffrn_reflns_limit_h_min -28
_diffrn_reflns_limit_k_max 40
_diffrn_reflns_limit_k_min -40
_diffrn_reflns_limit_l_max 24
_diffrn_reflns_limit_l_min -24
_diffrn_reflns_number 151623
_diffrn_reflns_theta_full 25.00
_diffrn_reflns_theta_max 27.41
_diffrn_reflns_theta_min 1.32
_exptl_absorpt_coefficient_mu 1.409
_exptl_absorpt_correction_T_max 0.7562
_exptl_absorpt_correction_T_min 0.7021
_exptl_absorpt_correction_type multi-scan
_exptl_absorpt_process_details 'SADABS (Bruker, 2008)'
_exptl_crystal_colour colorless
_exptl_crystal_density_diffrn 1.790
_exptl_crystal_density_method 'not measured'
_exptl_crystal_description prism
_exptl_crystal_F_000 8920
_exptl_crystal_size_max 0.27
_exptl_crystal_size_mid 0.23
_exptl_crystal_size_min 0.21
_platon_squeeze_details
;
;
_refine_diff_density_max 2.607
_refine_diff_density_min -2.478
_refine_diff_density_rms 0.108
_refine_ls_extinction_method none
_refine_ls_goodness_of_fit_ref 1.088
_refine_ls_hydrogen_treatment constr
_refine_ls_matrix_type full
_refine_ls_number_parameters 943
_refine_ls_number_reflns 17161
_refine_ls_number_restraints 90
_refine_ls_restrained_S_all 1.089
_refine_ls_R_factor_all 0.1146
_refine_ls_R_factor_gt 0.0672
_refine_ls_shift/su_max 0.003
_refine_ls_shift/su_mean 0.000
_refine_ls_structure_factor_coef Fsqd
_refine_ls_weighting_details 'calc w=1/[\s^2^(Fo^2^)+(0.1128P)^2^+0.0000P] where P=(Fo^2^+2Fc^2^)/3'
_refine_ls_weighting_scheme calc
_refine_ls_wR_factor_gt 0.1956
_refine_ls_wR_factor_ref 0.2120
_reflns_number_gt 10046
_reflns_number_total 17161
_reflns_threshold_expression >2sigma(I)
_cod_data_source_file c3ce26491b.txt
_cod_data_source_block A
_cod_original_sg_symbol_H-M Pnma
_cod_database_code 7209257

loop_
_symmetry_equiv_pos_as_xyz
'x, y, z'
'-x+1/2, -y, z+1/2'
'-x, y+1/2, -z'
'x+1/2, -y+1/2, -z+1/2'
'-x, -y, -z'
'x-1/2, y, -z-1/2'
'x, -y-1/2, z'
'-x-1/2, y-1/2, z-1/2'

loop_
_atom_site_label
_atom_site_type_symbol
_atom_site_fract_x
_atom_site_fract_y
_atom_site_fract_z
_atom_site_U_iso_or_equiv
_atom_site_adp_type
_atom_site_occupancy
_atom_site_symmetry_multiplicity
_atom_site_calc_flag
_atom_site_refinement_flags
O1W O 0.20977(13) 0.08696(10) 1.14317(16) 0.0839(7) Uani 1 1 d .
O2W O 0.32998(13) 0.07568(10) 1.17384(15) 0.0839(7) Uani 1 1 d U
K1 K 0.29136(3) 0.01291(2) 1.10932(3) 0.03632(19) Uani 1 1 d .
K2 K 0.28779(3) 0.13454(2) 1.08145(4) 0.0449(2) Uani 1 1 d .
K3 K 0.24555(3) 0.09309(2) 1.27504(3) 0.03786(19) Uani 1 1 d .
I1 I 0.102869(17) 0.2500 1.40591(2) 0.05107(13) Uani 0.80 2 d SP
I1' I 0.10924(9) 0.2500 1.43382(19) 0.0967(11) Uani 0.20 2 d SP
I2 I 0.020335(12) 0.108537(10) 0.915747(17) 0.06504(10) Uani 0.90 1 d P
I2' I 0.0154(2) 0.12272(17) 0.9239(3) 0.1178(16) Uiso 0.10 1 d P
I3 I 0.13411(3) -0.2500 0.97068(4) 0.06512(14) Uiso 0.50 2 d SP
I3' I 0.15548(3) -0.2500 0.97724(4) 0.06512(14) Uiso 0.50 2 d SP
I4 I 0.503941(16) -0.130460(13) 1.12610(2) 0.06278(13) Uani 0.70 1 d P
I4' I 0.49723(6) -0.13436(6) 1.13825(7) 0.1304(7) Uani 0.30 1 d P
C1 C 0.15481(12) 0.00388(9) 1.02950(13) 0.0316(8) Uani 1 1 d .
C2 C 0.10760(12) 0.00491(10) 0.92781(14) 0.0350(9) Uani 1 1 d .
H2 H 0.0741 0.0202 0.9190 0.042 Uiso 1 1 calc R
C3 C 0.09496(12) -0.03461(9) 0.96428(13) 0.0317(8) Uani 1 1 d .
H3 H 0.0559 -0.0371 0.9744 0.038 Uiso 1 1 calc R
C4 C 0.13390(11) -0.04810(9) 0.85947(14) 0.0310(8) Uani 1 1 d .
C5 C 0.12850(13) -0.06106(9) 1.07729(13) 0.0339(8) Uani 1 1 d .
H5A H 0.0929 -0.0739 1.0796 0.041 Uiso 1 1 calc R
H5B H 0.1343 -0.0472 1.1193 0.041 Uiso 1 1 calc R
C6 C 0.11014(13) -0.10789(9) 0.92796(14) 0.0335(8) Uani 1 1 d .
H6A H 0.0777 -0.1139 0.9540 0.040 Uiso 1 1 calc R
H6B H 0.1065 -0.1211 0.8850 0.040 Uiso 1 1 calc R
C7 C 0.22017(12) -0.08900(9) 1.10003(13) 0.0303(8) Uani 1 1 d .
C8 C 0.16147(13) -0.12837(9) 1.03394(13) 0.0335(8) Uani 1 1 d .
H8 H 0.1312 -0.1441 1.0525 0.040 Uiso 1 1 calc R
C9 C 0.21725(13) -0.14986(10) 1.04270(14) 0.0367(9) Uani 1 1 d .
H9 H 0.2130 -0.1758 1.0651 0.044 Uiso 1 1 calc R
C10 C 0.20012(13) -0.14031(9) 0.92735(14) 0.0324(8) Uani 1 1 d .
C11 C 0.30478(14) -0.12866(10) 1.10479(16) 0.0415(9) Uani 1 1 d .
H11A H 0.3103 -0.1136 1.1457 0.050 Uiso 1 1 calc R
H11B H 0.3094 -0.1568 1.1154 0.050 Uiso 1 1 calc R
C12 C 0.28567(13) -0.17599(9) 0.95382(17) 0.0405(9) Uani 1 1 d .
H12A H 0.2923 -0.1975 0.9853 0.049 Uiso 1 1 calc R
H12B H 0.2798 -0.1879 0.9102 0.049 Uiso 1 1 calc R
C13 C 0.37107(13) -0.07997(9) 1.05886(16) 0.0387(9) Uani 1 1 d .
C14 C 0.36957(13) -0.14230(10) 1.00654(17) 0.0419(9) Uani 1 1 d .
H14 H 0.3849 -0.1669 1.0254 0.050 Uiso 1 1 calc R
C15 C 0.41447(13) -0.11600(9) 0.97535(16) 0.0387(9) Uani 1 1 d .
H15 H 0.4510 -0.1267 0.9846 0.046 Uiso 1 1 calc R
C16 C 0.35353(13) -0.13679(9) 0.89084(15) 0.0358(9) Uani 1 1 d .
C17 C 0.44649(13) -0.04578(10) 1.00295(16) 0.0430(10) Uani 1 1 d .
H17A H 0.4817 -0.0574 0.9920 0.052 Uiso 1 1 calc R
H17B H 0.4497 -0.0333 1.0466 0.052 Uiso 1 1 calc R
C18 C 0.43039(13) -0.09391(9) 0.85506(17) 0.0426(9) Uani 1 1 d .
H18A H 0.4250 -0.1063 0.8117 0.051 Uiso 1 1 calc R
H18B H 0.4693 -0.0947 0.8649 0.051 Uiso 1 1 calc R
C19 C 0.40128(13) 0.01776(9) 0.96939(15) 0.0363(9) Uani 1 1 d .
C20 C 0.44174(13) -0.01912(10) 0.88243(16) 0.0408(9) Uani 1 1 d .
H20 H 0.4808 -0.0197 0.8711 0.049 Uiso 1 1 calc R
C21 C 0.41417(13) 0.01840(10) 0.85458(15) 0.0396(9) Uani 1 1 d .
H21 H 0.4410 0.0365 0.8342 0.048 Uiso 1 1 calc R
C22 C 0.37819(12) -0.03932(9) 0.80176(16) 0.0354(8) Uani 1 1 d .
C23 C 0.36096(13) 0.07558(9) 0.90927(15) 0.0373(9) Uani 1 1 d .
H23A H 0.3665 0.0889 0.9518 0.045 Uiso 1 1 calc R
H23B H 0.3783 0.0917 0.8750 0.045 Uiso 1 1 calc R
C24 C 0.34079(13) 0.02497(9) 0.76267(14) 0.0365(9) Uani 1 1 d .
H24A H 0.3332 0.0097 0.7225 0.044 Uiso 1 1 calc R
H24B H 0.3593 0.0493 0.7492 0.044 Uiso 1 1 calc R
C25 C 0.26669(13) 0.06809(8) 0.94649(14) 0.0301(8) Uani 1 1 d .
C26 C 0.27896(13) 0.07326(9) 0.83061(15) 0.0343(8) Uani 1 1 d U
C27 C 0.21560(13) 0.07020(8) 0.84638(14) 0.0323(8) Uani 1 1 d U
C28 C 0.24193(12) 0.01639(8) 0.77845(13) 0.0280(8) Uani 1 1 d .
C29 C 0.16710(12) 0.06455(9) 0.96152(15) 0.0336(8) Uani 1 1 d .
H29A H 0.1766 0.0768 1.0040 0.040 Uiso 1 1 calc R
H29B H 0.1398 0.0814 0.9404 0.040 Uiso 1 1 calc R
C30 C 0.14446(13) 0.01896(10) 0.80989(14) 0.0386(9) Uani 1 1 d .
H30A H 0.1389 0.0045 0.7685 0.046 Uiso 1 1 calc R
H30B H 0.1180 0.0406 0.8112 0.046 Uiso 1 1 calc R
C31 C 0.29339(17) 0.10881(11) 0.78752(19) 0.0582(11) Uani 1 1 d U
H31A H 0.2754 0.1064 0.7450 0.087 Uiso 1 1 calc R
H31B H 0.3323 0.1097 0.7810 0.087 Uiso 1 1 calc R
H31C H 0.2816 0.1329 0.8092 0.087 Uiso 1 1 calc R
C32 C 0.18082(16) 0.10682(11) 0.82665(18) 0.0575(11) Uani 1 1 d U
H32A H 0.1927 0.1297 0.8517 0.086 Uiso 1 1 calc R
H32B H 0.1430 0.1015 0.8362 0.086 Uiso 1 1 calc R
H32C H 0.1851 0.1120 0.7797 0.086 Uiso 1 1 calc R
C33 C 0.25576(13) 0.19253(9) 1.23359(14) 0.0339(8) Uani 1 1 d .
C34 C 0.27649(19) 0.2500 1.2958(2) 0.0366(12) Uani 1 2 d S
H34 H 0.2821 0.2500 1.3443 0.044 Uiso 1 2 calc SR
C35 C 0.21590(19) 0.2500 1.2787(2) 0.0384(13) Uani 1 2 d S
H35 H 0.1931 0.2500 1.3190 0.046 Uiso 1 2 calc SR
C36 C 0.15659(14) 0.19850(10) 1.21666(17) 0.0431(10) Uani 1 1 d .
H36A H 0.1280 0.2063 1.2477 0.052 Uiso 1 1 calc R
H36B H 0.1579 0.1695 1.2156 0.052 Uiso 1 1 calc R
C37 C 0.15372(13) 0.19209(9) 1.09415(15) 0.0364(9) Uani 1 1 d .
C38 C 0.11229(19) 0.2500 1.1364(2) 0.0399(13) Uani 1 2 d S
H38 H 0.0765 0.2500 1.1584 0.048 Uiso 1 2 calc SR
C39 C 0.1067(2) 0.2500 1.0578(2) 0.0438(14) Uani 1 2 d S
H39 H 0.0684 0.2500 1.0430 0.053 Uiso 1 2 calc SR
C40 C 0.14017(17) 0.19914(11) 0.97178(17) 0.0556(11) Uani 1 1 d .
H40A H 0.1084 0.2077 0.9464 0.067 Uiso 1 1 calc R
H40B H 0.1405 0.1701 0.9723 0.067 Uiso 1 1 calc R
C41 C 0.23638(17) 0.19137(10) 0.93577(16) 0.0489(11) Uani 1 1 d .
C42 C 0.1913(2) 0.2500 0.9000(2) 0.0489(15) Uani 1 2 d S
H42 H 0.1641 0.2500 0.8640 0.059 Uiso 1 2 calc SR
C43 C 0.2501(3) 0.2500 0.8724(3) 0.0584(17) Uani 1 2 d S
H43 H 0.2505 0.2500 0.8234 0.070 Uiso 1 2 calc SR
C44 C 0.32839(18) 0.19745(11) 0.88346(18) 0.0627(13) Uani 1 1 d .
H44A H 0.3280 0.1685 0.8875 0.075 Uiso 1 1 calc R
H44B H 0.3369 0.2040 0.8374 0.075 Uiso 1 1 calc R
C45 C 0.39014(15) 0.19246(10) 0.98029(18) 0.0503(10) Uani 1 1 d .
C46 C 0.4026(2) 0.2500 0.9139(3) 0.0591(14) Uani 1 2 d SU
C47 C 0.4446(2) 0.2500 0.9682(3) 0.0618(14) Uani 1 2 d SU
C48 C 0.46197(15) 0.19964(10) 1.0641(2) 0.0562(11) Uani 1 1 d .
H48A H 0.4995 0.2089 1.0610 0.067 Uiso 1 1 calc R
H48B H 0.4626 0.1706 1.0639 0.067 Uiso 1 1 calc R
C49 C 0.40153(14) 0.19190(10) 1.16437(17) 0.0442(10) Uani 1 1 d .
C50 C 0.4554(2) 0.2500 1.1610(3) 0.0545(17) Uani 1 2 d S
H50 H 0.4946 0.2500 1.1715 0.065 Uiso 1 2 calc SR
C51 C 0.41955(19) 0.2500 1.2248(3) 0.0459(14) Uani 1 2 d S
H51 H 0.4425 0.2500 1.2649 0.055 Uiso 1 2 calc SR
C52 C 0.35198(14) 0.19835(10) 1.27135(16) 0.0432(10) Uani 1 1 d .
H52A H 0.3511 0.1694 1.2682 0.052 Uiso 1 1 calc R
H52B H 0.3664 0.2053 1.3150 0.052 Uiso 1 1 calc R
C53 C 0.4191(3) 0.2500 0.8356(4) 0.105(2) Uani 1 2 d SU
H53A H 0.4391 0.2739 0.8254 0.157 Uiso 0.50 1 calc PR
H53B H 0.3865 0.2490 0.8089 0.157 Uiso 1 2 calc SR
H53C H 0.4414 0.2271 0.8261 0.157 Uiso 0.50 1 calc PR
C54 C 0.4990(3) 0.2500 0.9382(4) 0.101(2) Uani 1 2 d SU
H54A H 0.5047 0.2747 0.9147 0.152 Uiso 0.50 1 calc PR
H54B H 0.5021 0.2280 0.9075 0.152 Uiso 0.50 1 calc PR
H54C H 0.5261 0.2473 0.9727 0.152 Uiso 0.50 1 calc PR
N1 N 0.14329(10) 0.02590(7) 0.97427(11) 0.0313(7) Uani 1 1 d .
N2 N 0.12754(11) -0.03229(7) 1.02472(11) 0.0346(7) Uani 1 1 d .
N3 N 0.13323(10) -0.00823(7) 0.86593(11) 0.0314(7) Uani 1 1 d .
N4 N 0.11295(10) -0.06515(8) 0.91722(11) 0.0314(7) Uani 1 1 d .
N5 N 0.16985(11) -0.09157(8) 1.07041(12) 0.0358(7) Uani 1 1 d .
N6 N 0.24947(11) -0.12239(8) 1.08235(11) 0.0346(7) Uani 1 1 d .
N7 N 0.15657(11) -0.12356(8) 0.96145(11) 0.0361(7) Uani 1 1 d .
N8 N 0.23636(10) -0.15462(7) 0.97381(11) 0.0340(7) Uani 1 1 d .
N9 N 0.34618(11) -0.11732(8) 1.05785(13) 0.0413(8) Uani 1 1 d .
N10 N 0.40660(10) -0.07730(8) 1.00693(13) 0.0368(7) Uani 1 1 d .
N11 N 0.33356(11) -0.15074(7) 0.95099(12) 0.0340(7) Uani 1 1 d .
N12 N 0.40213(11) -0.11713(8) 0.90429(13) 0.0388(8) Uani 1 1 d .
N13 N 0.43384(11) -0.01528(8) 0.95428(13) 0.0430(8) Uani 1 1 d .
N14 N 0.38806(11) 0.03653(8) 0.91149(12) 0.0353(7) Uani 1 1 d .
N15 N 0.41294(10) -0.05173(7) 0.85097(13) 0.0363(7) Uani 1 1 d .
N16 N 0.37707(10) 0.00206(7) 0.80482(12) 0.0341(7) Uani 1 1 d .
N17 N 0.30397(10) 0.07391(7) 0.89606(12) 0.0332(7) Uani 1 1 d .
N18 N 0.21588(10) 0.06377(7) 0.91923(11) 0.0287(7) Uani 1 1 d .
N19 N 0.28877(10) 0.03563(7) 0.79442(11) 0.0319(7) Uani 1 1 d .
N20 N 0.19816(11) 0.03593(7) 0.80894(12) 0.0336(7) Uani 1 1 d .
N21 N 0.29716(11) 0.21345(7) 1.26587(12) 0.0382(8) Uani 1 1 d .
N22 N 0.20874(11) 0.21374(7) 1.24034(12) 0.0356(7) Uani 1 1 d .
N23 N 0.14286(11) 0.21331(8) 1.15015(13) 0.0407(8) Uani 1 1 d .
N24 N 0.13530(13) 0.21355(9) 1.03928(14) 0.0504(9) Uani 1 1 d .
N25 N 0.18901(14) 0.21335(9) 0.93881(14) 0.0530(9) Uani 1 1 d .
N26 N 0.27406(15) 0.21306(9) 0.89975(14) 0.0551(10) Uani 1 1 d .
N27 N 0.37073(14) 0.21347(8) 0.92643(16) 0.0579(10) Uani 1 1 d .
N28 N 0.43226(13) 0.21335(8) 1.00679(17) 0.0563(10) Uani 1 1 d .
N29 N 0.43859(12) 0.21341(8) 1.12745(16) 0.0534(9) Uani 1 1 d .
N30 N 0.38834(12) 0.21370(8) 1.22065(14) 0.0453(8) Uani 1 1 d .
O1 O 0.18187(9) 0.01441(6) 1.07736(10) 0.0389(6) Uani 1 1 d .
O2 O 0.23533(9) -0.06171(6) 1.13645(10) 0.0385(6) Uani 1 1 d .
O3 O 0.35997(9) -0.05323(7) 1.09930(11) 0.0448(7) Uani 1 1 d .
O4 O 0.38894(10) 0.02787(6) 1.02603(11) 0.0445(7) Uani 1 1 d .
O5 O 0.27753(9) 0.06694(6) 1.00626(9) 0.0344(6) Uani 1 1 d .
O6 O 0.14915(8) -0.06741(6) 0.81040(9) 0.0353(6) Uani 1 1 d .
O7 O 0.20465(9) -0.14266(6) 0.86723(9) 0.0372(6) Uani 1 1 d .
O8 O 0.33301(9) -0.14156(6) 0.83680(10) 0.0412(6) Uani 1 1 d .
O9 O 0.35339(9) -0.05965(6) 0.76300(10) 0.0400(6) Uani 1 1 d .
O10 O 0.23784(8) -0.01347(6) 0.74357(9) 0.0322(6) Uani 1 1 d .
O11 O 0.26097(9) 0.16071(6) 1.20571(10) 0.0356(6) Uani 1 1 d .
O12 O 0.17526(10) 0.15962(7) 1.09045(11) 0.0462(7) Uani 1 1 d .
O13 O 0.24400(12) 0.15892(7) 0.95971(12) 0.0585(8) Uani 1 1 d .
O14 O 0.37289(11) 0.16015(7) 0.99973(12) 0.0543(7) Uani 1 1 d .
O15 O 0.38337(9) 0.15889(7) 1.15002(11) 0.0445(7) Uani 1 1 d .

loop_
_atom_site_aniso_label
_atom_site_aniso_U_11
_atom_site_aniso_U_22
_atom_site_aniso_U_33
_atom_site_aniso_U_23
_atom_site_aniso_U_13
_atom_site_aniso_U_12
O1W 0.0793(14) 0.0886(15) 0.0839(14) 0.0037(12) 0.0016(12) -0.0108(13)
O2W 0.0793(14) 0.0886(15) 0.0839(14) 0.0037(12) 0.0016(12) -0.0108(13)
K1 0.0427(4) 0.0373(4) 0.0290(3) -0.0002(3) 0.0000(3) -0.0063(3)
K2 0.0555(4) 0.0329(4) 0.0463(4) -0.0133(3) 0.0079(3) -0.0098(3)
K3 0.0499(4) 0.0237(3) 0.0400(3) 0.0032(3) -0.0030(3) -0.0032(3)
I1 0.0294(2) 0.0522(3) 0.0716(3) 0.000 0.01028(19) 0.000
I1' 0.0383(11) 0.0190(9) 0.233(3) 0.000 0.0064(16) 0.000
I2 0.03645(15) 0.0710(2) 0.0877(2) 0.01252(17) -0.00444(14) -0.00055(15)
I4 0.0512(2) 0.0769(3) 0.0603(2) 0.0096(2) -0.00698(18) -0.0085(2)
I4' 0.0875(9) 0.2237(17) 0.0800(7) 0.0737(9) 0.0038(7) -0.0192(10)
C1 0.0299(15) 0.0388(17) 0.0260(13) -0.0090(13) 0.0085(12) -0.0016(14)
C2 0.0282(16) 0.0419(18) 0.0349(15) -0.0048(14) -0.0040(13) -0.0001(14)
C3 0.0276(15) 0.0408(18) 0.0268(14) -0.0045(13) 0.0003(12) -0.0054(14)
C4 0.0221(14) 0.0399(18) 0.0310(14) 0.0018(14) -0.0040(12) -0.0003(13)
C5 0.0377(17) 0.0382(18) 0.0258(14) -0.0133(13) 0.0072(13) -0.0044(15)
C6 0.0376(17) 0.0313(17) 0.0316(15) -0.0070(13) -0.0041(13) -0.0102(14)
C7 0.0321(16) 0.0348(17) 0.0241(13) 0.0051(13) 0.0033(12) -0.0071(14)
C8 0.0406(17) 0.0355(17) 0.0243(13) -0.0043(13) 0.0005(13) -0.0172(14)
C9 0.0450(18) 0.0355(18) 0.0297(15) 0.0042(13) 0.0021(14) -0.0092(15)
C10 0.0389(17) 0.0288(16) 0.0296(14) -0.0065(13) -0.0005(13) -0.0135(14)
C11 0.050(2) 0.0354(18) 0.0390(16) 0.0058(14) -0.0088(15) 0.0020(16)
C12 0.0477(19) 0.0241(17) 0.0497(18) -0.0013(14) -0.0016(16) 0.0001(15)
C13 0.0318(16) 0.0309(17) 0.0536(18) -0.0045(15) -0.0164(15) 0.0057(14)
C14 0.0406(18) 0.0296(17) 0.0555(19) 0.0004(15) -0.0112(16) 0.0171(15)
C15 0.0327(17) 0.0342(18) 0.0490(18) -0.0031(15) -0.0035(15) 0.0081(15)
C16 0.0432(18) 0.0226(16) 0.0417(16) -0.0054(14) 0.0050(15) 0.0059(14)
C17 0.0328(17) 0.051(2) 0.0457(17) -0.0056(16) -0.0043(15) 0.0036(16)
C18 0.0375(18) 0.0386(19) 0.0518(18) -0.0069(16) 0.0164(15) 0.0026(15)
C19 0.0353(17) 0.0328(17) 0.0409(16) -0.0092(14) 0.0109(14) -0.0062(14)
C20 0.0296(16) 0.0419(19) 0.0510(18) -0.0120(15) 0.0142(14) -0.0099(15)
C21 0.0399(17) 0.0367(18) 0.0423(17) -0.0106(15) 0.0120(15) -0.0123(15)
C22 0.0333(16) 0.0274(16) 0.0456(16) -0.0005(14) 0.0163(14) -0.0005(14)
C23 0.0472(19) 0.0261(16) 0.0387(16) -0.0046(14) 0.0053(15) -0.0099(15)
C24 0.0517(18) 0.0308(16) 0.0272(14) -0.0059(13) 0.0116(14) -0.0099(15)
C25 0.0489(18) 0.0107(14) 0.0309(14) -0.0032(12) 0.0009(14) -0.0019(13)
C26 0.0476(17) 0.0189(14) 0.0363(15) 0.0027(12) 0.0057(13) -0.0050(13)
C27 0.0502(17) 0.0198(14) 0.0269(13) -0.0003(12) 0.0003(13) -0.0019(13)
C28 0.0379(16) 0.0240(15) 0.0221(13) 0.0068(12) -0.0008(12) -0.0073(13)
C29 0.0336(16) 0.0287(16) 0.0384(15) -0.0082(13) 0.0001(14) 0.0015(14)
C30 0.055(2) 0.0354(18) 0.0257(14) -0.0005(13) -0.0036(14) -0.0019(16)
C31 0.074(2) 0.0395(19) 0.061(2) -0.0097(17) 0.0057(19) -0.0083(18)
C32 0.065(2) 0.055(2) 0.0523(19) -0.0051(17) -0.0094(18) -0.0031(19)
C33 0.0459(18) 0.0265(16) 0.0295(14) 0.0076(13) 0.0003(14) -0.0057(14)
C34 0.051(3) 0.031(2) 0.028(2) 0.000 -0.006(2) 0.000
C35 0.046(3) 0.038(3) 0.031(2) 0.000 0.001(2) 0.000
C36 0.0412(18) 0.0353(18) 0.0528(19) 0.0026(16) 0.0066(16) -0.0055(16)
C37 0.0398(17) 0.0294(17) 0.0401(16) 0.0077(14) -0.0053(14) -0.0052(14)
C38 0.030(2) 0.039(3) 0.050(3) 0.000 0.003(2) 0.000
C39 0.038(3) 0.030(2) 0.064(3) 0.000 -0.017(2) 0.000
C40 0.082(3) 0.037(2) 0.0480(19) -0.0071(16) -0.0210(19) -0.0033(19)
C41 0.081(3) 0.0335(19) 0.0321(16) -0.0076(14) 0.0062(17) -0.0040(19)
C42 0.076(3) 0.035(3) 0.036(2) 0.000 -0.021(2) 0.000
C43 0.107(4) 0.022(3) 0.045(3) 0.000 -0.019(3) 0.000
C44 0.102(3) 0.042(2) 0.0445(19) -0.0074(17) 0.017(2) -0.008(2)
C45 0.054(2) 0.0306(18) 0.066(2) -0.0120(16) 0.0283(17) -0.0001(16)
C46 0.065(3) 0.039(2) 0.073(3) 0.000 0.033(2) 0.000
C47 0.065(3) 0.039(2) 0.082(3) 0.000 0.034(2) 0.000
C48 0.050(2) 0.0252(18) 0.093(3) -0.0096(18) 0.027(2) 0.0033(16)
C49 0.0425(19) 0.0334(18) 0.057(2) 0.0078(16) 0.0017(16) 0.0036(16)
C50 0.038(3) 0.020(2) 0.106(4) 0.000 -0.002(3) 0.000
C51 0.031(2) 0.028(2) 0.079(3) 0.000 -0.001(2) 0.000
C52 0.058(2) 0.0280(17) 0.0434(17) 0.0064(14) -0.0152(16) 0.0049(16)
C53 0.112(4) 0.098(4) 0.103(4) 0.000 0.005(4) 0.000
C54 0.108(4) 0.090(4) 0.106(4) 0.000 -0.004(4) 0.000
N1 0.0350(14) 0.0335(14) 0.0255(12) -0.0042(11) -0.0039(10) -0.0069(12)
N2 0.0474(15) 0.0286(14) 0.0279(12) 0.0000(11) -0.0090(11) -0.0118(12)
N3 0.0358(14) 0.0309(14) 0.0274(12) -0.0026(11) 0.0003(11) 0.0022(11)
N4 0.0340(14) 0.0331(14) 0.0271(12) -0.0038(11) -0.0020(11) -0.0039(12)
N5 0.0375(14) 0.0365(15) 0.0334(13) -0.0061(11) -0.0019(11) -0.0118(12)
N6 0.0424(15) 0.0301(14) 0.0314(12) -0.0035(11) -0.0092(11) -0.0058(12)
N7 0.0447(15) 0.0417(15) 0.0220(11) -0.0049(11) -0.0032(11) -0.0054(13)
N8 0.0421(15) 0.0340(14) 0.0259(12) -0.0021(11) -0.0019(11) 0.0007(12)
N9 0.0422(15) 0.0377(16) 0.0440(14) -0.0015(13) -0.0038(13) -0.0008(13)
N10 0.0347(14) 0.0298(14) 0.0459(14) -0.0046(12) 0.0012(12) -0.0015(12)
N11 0.0440(15) 0.0208(13) 0.0373(13) -0.0016(11) -0.0045(12) -0.0005(12)
N12 0.0394(15) 0.0317(15) 0.0453(15) -0.0046(12) -0.0054(12) 0.0053(12)
N13 0.0407(15) 0.0386(16) 0.0497(15) -0.0068(13) 0.0020(13) -0.0073(13)
N14 0.0390(14) 0.0308(14) 0.0359(13) -0.0073(11) 0.0077(11) -0.0074(12)
N15 0.0349(14) 0.0299(14) 0.0441(14) -0.0091(12) 0.0043(12) -0.0052(12)
N16 0.0404(14) 0.0263(13) 0.0356(13) -0.0081(11) 0.0041(12) -0.0046(12)
N17 0.0382(14) 0.0289(14) 0.0327(12) -0.0056(11) 0.0049(11) -0.0064(12)
N18 0.0376(14) 0.0240(13) 0.0245(11) 0.0011(10) 0.0012(10) -0.0036(11)
N19 0.0462(15) 0.0203(13) 0.0291(12) -0.0070(10) 0.0049(11) -0.0057(12)
N20 0.0465(15) 0.0232(13) 0.0311(12) 0.0040(11) -0.0004(12) -0.0061(12)
N21 0.0520(16) 0.0176(13) 0.0451(14) -0.0040(11) -0.0020(13) -0.0009(12)
N22 0.0379(14) 0.0229(13) 0.0458(14) 0.0053(11) -0.0008(12) -0.0037(12)
N23 0.0409(15) 0.0355(15) 0.0456(15) 0.0007(13) -0.0027(13) 0.0001(13)
N24 0.0652(19) 0.0383(16) 0.0478(16) -0.0057(14) -0.0161(14) -0.0012(15)
N25 0.076(2) 0.0397(17) 0.0434(15) -0.0036(13) -0.0121(15) -0.0034(16)
N26 0.088(2) 0.0319(16) 0.0454(16) -0.0037(13) -0.0021(16) 0.0036(16)
N27 0.078(2) 0.0268(16) 0.0685(19) -0.0001(15) 0.0285(17) 0.0035(16)
N28 0.0583(19) 0.0275(16) 0.083(2) 0.0047(15) 0.0115(17) -0.0040(14)
N29 0.0460(16) 0.0306(16) 0.084(2) -0.0074(15) 0.0220(16) -0.0077(14)
N30 0.0456(16) 0.0341(15) 0.0561(17) -0.0022(14) 0.0040(14) -0.0072(13)
O1 0.0445(12) 0.0403(13) 0.0318(10) -0.0039(9) -0.0042(10) -0.0084(11)
O2 0.0435(12) 0.0385(12) 0.0336(10) -0.0087(10) -0.0051(10) -0.0041(11)
O3 0.0388(12) 0.0424(14) 0.0533(13) -0.0113(11) -0.0033(11) 0.0001(11)
O4 0.0551(14) 0.0361(13) 0.0422(12) -0.0123(10) 0.0007(11) -0.0005(11)
O5 0.0464(12) 0.0288(11) 0.0280(10) -0.0034(9) 0.0016(9) 0.0011(10)
O6 0.0409(12) 0.0370(12) 0.0280(10) -0.0052(9) -0.0015(9) -0.0028(10)
O7 0.0469(13) 0.0380(12) 0.0267(10) -0.0032(9) -0.0001(9) -0.0010(11)
O8 0.0512(13) 0.0328(12) 0.0397(11) -0.0050(10) 0.0012(11) -0.0048(11)
O9 0.0466(13) 0.0312(12) 0.0423(11) -0.0115(10) -0.0012(10) -0.0094(10)
O10 0.0434(12) 0.0276(11) 0.0255(9) -0.0033(9) -0.0033(9) -0.0034(10)
O11 0.0440(12) 0.0215(11) 0.0413(11) 0.0012(9) 0.0017(10) -0.0030(10)
O12 0.0523(14) 0.0361(13) 0.0503(13) 0.0029(10) -0.0110(11) -0.0026(11)
O13 0.0931(19) 0.0245(12) 0.0579(14) -0.0024(11) 0.0029(14) -0.0038(13)
O14 0.0703(15) 0.0350(13) 0.0576(13) -0.0065(11) 0.0204(13) -0.0148(12)
O15 0.0485(13) 0.0316(12) 0.0534(13) -0.0003(11) -0.0001(11) -0.0079(11)

loop_
_atom_type_symbol
_atom_type_description
_atom_type_scat_dispersion_real
_atom_type_scat_dispersion_imag
_atom_type_scat_source
C C 0.0033 0.0016 'International Tables Vol C Tables 4.2.6.8 and 6.1.1.4'
H H 0.0000 0.0000 'International Tables Vol C Tables 4.2.6.8 and 6.1.1.4'
N N 0.0061 0.0033 'International Tables Vol C Tables 4.2.6.8 and 6.1.1.4'
O O 0.0106 0.0060 'International Tables Vol C Tables 4.2.6.8 and 6.1.1.4'
K K 0.2009 0.2494 'International Tables Vol C Tables 4.2.6.8 and 6.1.1.4'
I I -0.4742 1.8119 'International Tables Vol C Tables 4.2.6.8 and 6.1.1.4'

loop_
_geom_angle_atom_site_label_1
_geom_angle_atom_site_label_2
_geom_angle_atom_site_label_3
_geom_angle
_geom_angle_site_symmetry_1
_geom_angle_site_symmetry_3
K2 O1W K3 99.42(10) . .
K2 O1W K1 85.55(8) . .
K3 O1W K1 93.49(9) . .
K1 O2W K2 95.81(10) . .
K1 O2W K3 104.05(10) . .
K2 O2W K3 93.17(9) . .
O2W K1 O1 116.54(9) . .
O2W K1 O5 83.61(8) . .
O1 K1 O5 72.27(6) . .
O2W K1 O10 67.26(8) . 2
O1 K1 O10 88.56(6) . 2
O5 K1 O10 133.28(6) . 2
O2W K1 O3 116.87(9) . .
O1 K1 O3 125.72(7) . .
O5 K1 O3 122.67(7) . .
O10 K1 O3 103.28(7) 2 .
O2W K1 O2 139.67(8) . .
O1 K1 O2 66.40(6) . .
O5 K1 O2 130.18(6) . .
O10 K1 O2 72.75(6) 2 .
O3 K1 O2 67.29(7) . .
O2W K1 O4 81.52(8) . .
O1 K1 O4 130.63(6) . .
O5 K1 O4 64.31(6) . .
O10 K1 O4 138.76(6) 2 .
O3 K1 O4 66.88(7) . .
O2 K1 O4 129.31(6) . .
O2W K1 O1W 60.76(9) . .
O1 K1 O1W 55.80(7) . .
O5 K1 O1W 65.31(7) . .
O10 K1 O1W 68.65(7) 2 .
O3 K1 O1W 171.93(8) . .
O2 K1 O1W 109.09(7) . .
O4 K1 O1W 118.95(7) . .
O2W K1 K2 44.45(7) . .
O1 K1 K2 85.96(5) . .
O5 K1 K2 41.25(4) . .
O10 K1 K2 96.84(5) 2 .
O3 K1 K2 142.21(5) . .
O2 K1 K2 150.27(5) . .
O4 K1 K2 76.85(5) . .
O1W K1 K2 42.33(6) . .
O2W K1 K3 40.45(7) . .
O1 K1 K3 85.22(5) . .
O5 K1 K3 97.63(5) . .
O10 K1 K3 37.22(4) 2 .
O3 K1 K3 133.67(5) . .
O2 K1 K3 105.23(4) . .
O4 K1 K3 121.78(5) . .
O1W K1 K3 39.13(6) . .
K2 K1 K3 59.632(18) . .
O11 K2 O5 138.59(7) . .
O11 K2 O1W 67.13(8) . .
O5 K2 O1W 72.96(8) . .
O11 K2 O14 128.29(7) . .
O5 K2 O14 89.97(7) . .
O1W K2 O14 162.30(9) . .
O11 K2 O13 127.89(7) . .
O5 K2 O13 74.00(6) . .
O1W K2 O13 107.07(9) . .
O14 K2 O13 71.49(8) . .
O11 K2 O15 70.27(7) . .
O5 K2 O15 125.60(7) . .
O1W K2 O15 121.12(8) . .
O14 K2 O15 65.11(7) . .
O13 K2 O15 131.14(8) . .
O11 K2 O12 67.58(6) . .
O5 K2 O12 100.84(7) . .
O1W K2 O12 58.86(8) . .
O14 K2 O12 131.39(7) . .
O13 K2 O12 66.57(7) . .
O15 K2 O12 132.39(7) . .
O11 K2 O2W 73.73(8) . .
O5 K2 O2W 79.71(8) . .
O1W K2 O2W 64.51(9) . .
O14 K2 O2W 108.61(9) . .
O13 K2 O2W 153.71(8) . .
O15 K2 O2W 65.87(8) . .
O12 K2 O2W 119.91(8) . .
O11 K2 C25 150.07(7) . .
O5 K2 C25 17.07(6) . .
O1W K2 C25 83.07(8) . .
O14 K2 C25 81.56(7) . .
O13 K2 C25 57.27(7) . .
O15 K2 C25 132.22(7) . .
O12 K2 C25 95.25(7) . .
O2W K2 C25 96.47(8) . .
O11 K2 K1 101.53(5) . .
O5 K2 K1 41.92(4) . .
O1W K2 K1 52.11(7) . .
O14 K2 K1 111.65(5) . .
O13 K2 K1 114.66(5) . .
O15 K2 K1 101.63(5) . .
O12 K2 K1 107.46(5) . .
O2W K2 K1 39.74(6) . .
C25 K2 K1 58.95(5) . .
O11 K2 K3 37.87(4) . .
O5 K2 K3 102.16(5) . .
O1W K2 K3 40.41(7) . .
O14 K2 K3 145.06(6) . .
O13 K2 K3 143.28(6) . .
O15 K2 K3 81.49(5) . .
O12 K2 K3 78.79(5) . .
O2W K2 K3 43.96(6) . .
C25 K2 K3 117.18(5) . .
K1 K2 K3 63.735(17) . .
O9 K3 O11 115.67(7) 2 .
O9 K3 O7 135.17(7) 2 2
O11 K3 O7 77.14(6) . 2
O9 K3 O10 73.13(6) 2 2
O11 K3 O10 132.36(6) . 2
O7 K3 O10 131.68(6) 2 2
O9 K3 O1W 66.45(8) 2 .
O11 K3 O1W 67.42(8) . .
O7 K3 O1W 144.54(8) 2 .
O10 K3 O1W 76.09(8) 2 .
O9 K3 O8 70.24(7) 2 2
O11 K3 O8 80.59(6) . 2
O7 K3 O8 70.12(7) 2 2
O10 K3 O8 139.32(7) 2 2
O1W K3 O8 104.20(8) . 2
O9 K3 O6 136.42(7) 2 2
O11 K3 O6 105.07(7) . 2
O7 K3 O6 67.10(6) 2 2
O10 K3 O6 68.16(6) 2 2
O1W K3 O6 120.29(8) . 2
O8 K3 O6 134.04(6) 2 2
O9 K3 O2W 119.21(8) 2 .
O11 K3 O2W 73.30(8) . .
O7 K3 O2W 105.59(8) 2 .
O10 K3 O2W 63.32(8) 2 .
O1W K3 O2W 63.57(9) . .
O8 K3 O2W 153.78(8) 2 .
O6 K3 O2W 58.04(7) 2 .
O9 K3 C33 116.64(7) 2 .
O11 K3 C33 17.85(6) . .
O7 K3 C33 63.17(7) 2 .
O10 K3 C33 149.99(7) 2 .
O1W K3 C33 82.27(8) . .
O8 K3 C33 66.19(7) 2 .
O6 K3 C33 106.89(7) 2 .
O2W K3 C33 88.54(8) . .
O9 K3 K2 105.92(5) 2 .
O11 K3 K2 38.48(4) . .
O7 K3 K2 107.85(5) 2 .
O10 K3 K2 94.06(4) 2 .
O1W K3 K2 40.17(7) . .
O8 K3 K2 112.39(5) 2 .
O6 K3 K2 96.15(4) 2 .
O2W K3 K2 42.87(6) . .
C33 K3 K2 56.34(5) . .
O9 K3 K1 84.70(5) 2 .
O11 K3 K1 95.05(5) . .
O7 K3 K1 139.05(5) 2 .
O10 K3 K1 37.45(4) 2 .
O1W K3 K1 47.38(7) . .
O8 K3 K1 149.10(5) 2 .
O6 K3 K1 76.73(4) 2 .
O2W K3 K1 35.49(6) . .
C33 K3 K1 112.86(5) . .
K2 K3 K1 56.633(18) . .
O1 C1 N1 126.7(3) . .
O1 C1 N2 124.7(3) . .
N1 C1 N2 108.5(2) . .
N1 C2 N3 115.5(2) . .
N1 C2 C3 103.4(2) . .
N3 C2 C3 103.3(2) . .
N1 C2 H2 111.3 . .
N3 C2 H2 111.3 . .
C3 C2 H2 111.3 . .
N2 C3 N4 114.3(2) . .
N2 C3 C2 103.8(2) . .
N4 C3 C2 103.6(2) . .
N2 C3 H3 111.5 . .
N4 C3 H3 111.5 . .
C2 C3 H3 111.5 . .
O6 C4 N3 127.0(3) . .
O6 C4 N4 124.1(3) . .
N3 C4 N4 108.9(2) . .
N2 C5 N5 114.7(2) . .
N2 C5 H5A 108.6 . .
N5 C5 H5A 108.6 . .
N2 C5 H5B 108.6 . .
N5 C5 H5B 108.6 . .
H5A C5 H5B 107.6 . .
N7 C6 N4 113.4(2) . .
N7 C6 H6A 108.9 . .
N4 C6 H6A 108.9 . .
N7 C6 H6B 108.9 . .
N4 C6 H6B 108.9 . .
H6A C6 H6B 107.7 . .
O2 C7 N5 125.2(3) . .
O2 C7 N6 127.0(3) . .
N5 C7 N6 107.8(2) . .
N5 C8 N7 114.7(2) . .
N5 C8 C9 102.3(2) . .
N7 C8 C9 103.6(2) . .
N5 C8 H8 111.9 . .
N7 C8 H8 111.9 . .
C9 C8 H8 111.9 . .
N6 C9 N8 114.3(2) . .
N6 C9 C8 104.3(2) . .
N8 C9 C8 103.0(2) . .
N6 C9 H9 111.6 . .
N8 C9 H9 111.6 . .
C8 C9 H9 111.6 . .
O7 C10 N8 126.3(3) . .
O7 C10 N7 125.9(3) . .
N8 C10 N7 107.7(2) . .
N9 C11 N6 114.9(3) . .
N9 C11 H11A 108.6 . .
N6 C11 H11A 108.6 . .
N9 C11 H11B 108.6 . .
N6 C11 H11B 108.6 . .
H11A C11 H11B 107.5 . .
N11 C12 N8 113.2(2) . .
N11 C12 H12A 108.9 . .
N8 C12 H12A 108.9 . .
N11 C12 H12B 108.9 . .
N8 C12 H12B 108.9 . .
H12A C12 H12B 107.7 . .
O3 C13 N10 126.4(3) . .
O3 C13 N9 124.3(3) . .
N10 C13 N9 109.2(3) . .
N9 C14 N11 114.8(3) . .
N9 C14 C15 103.9(3) . .
N11 C14 C15 103.5(3) . .
N9 C14 H14 111.4 . .
N11 C14 H14 111.4 . .
C15 C14 H14 111.4 . .
N10 C15 N12 114.9(3) . .
N10 C15 C14 103.8(2) . .
N12 C15 C14 103.5(3) . .
N10 C15 H15 111.4 . .
N12 C15 H15 111.4 . .
C14 C15 H15 111.4 . .
O8 C16 N11 126.3(3) . .
O8 C16 N12 126.6(3) . .
N11 C16 N12 107.1(3) . .
N10 C17 N13 114.2(3) . .
N10 C17 H17A 108.7 . .
N13 C17 H17A 108.7 . .
N10 C17 H17B 108.7 . .
N13 C17 H17B 108.7 . .
H17A C17 H17B 107.6 . .
N12 C18 N15 114.6(3) . .
N12 C18 H18A 108.6 . .
N15 C18 H18A 108.6 . .
N12 C18 H18B 108.6 . .
N15 C18 H18B 108.6 . .
H18A C18 H18B 107.6 . .
O4 C19 N14 127.3(3) . .
O4 C19 N13 124.2(3) . .
N14 C19 N13 108.5(3) . .
N15 C20 N13 115.6(3) . .
N15 C20 C21 104.2(3) . .
N13 C20 C21 103.3(2) . .
N15 C20 H20 111.1 . .
N13 C20 H20 111.1 . .
C21 C20 H20 111.1 . .
N14 C21 N16 115.1(3) . .
N14 C21 C20 104.6(2) . .
N16 C21 C20 102.5(2) . .
N14 C21 H21 111.4 . .
N16 C21 H21 111.4 . .
C20 C21 H21 111.4 . .
O9 C22 N15 127.6(3) . .
O9 C22 N16 125.9(3) . .
N15 C22 N16 106.5(3) . .
N17 C23 N14 114.5(3) . .
N17 C23 H23A 108.6 . .
N14 C23 H23A 108.6 . .
N17 C23 H23B 108.6 . .
N14 C23 H23B 108.6 . .
H23A C23 H23B 107.6 . .
N16 C24 N19 114.1(2) . .
N16 C24 H24A 108.7 . .
N19 C24 H24A 108.7 . .
N16 C24 H24B 108.7 . .
N19 C24 H24B 108.7 . .
H24A C24 H24B 107.6 . .
O5 C25 N18 125.7(3) . .
O5 C25 N17 125.3(3) . .
N18 C25 N17 109.0(2) . .
O5 C25 K2 40.76(13) . .
N18 C25 K2 120.33(18) . .
N17 C25 K2 112.06(18) . .
N17 C26 N19 113.0(2) . .
N17 C26 C31 114.0(3) . .
N19 C26 C31 110.7(3) . .
N17 C26 C27 103.5(2) . .
N19 C26 C27 101.7(2) . .
C31 C26 C27 113.1(3) . .
N20 C27 N18 113.7(2) . .
N20 C27 C32 109.7(3) . .
N18 C27 C32 111.8(2) . .
N20 C27 C26 103.8(2) . .
N18 C27 C26 101.7(2) . .
C32 C27 C26 115.9(3) . .
O10 C28 N19 126.4(3) . .
O10 C28 N20 124.8(3) . .
N19 C28 N20 108.9(2) . .
N1 C29 N18 114.6(2) . .
N1 C29 H29A 108.6 . .
N18 C29 H29A 108.6 . .
N1 C29 H29B 108.6 . .
N18 C29 H29B 108.6 . .
H29A C29 H29B 107.6 . .
N20 C30 N3 115.3(2) . .
N20 C30 H30A 108.5 . .
N3 C30 H30A 108.5 . .
N20 C30 H30B 108.5 . .
N3 C30 H30B 108.5 . .
H30A C30 H30B 107.5 . .
C26 C31 H31A 109.5 . .
C26 C31 H31B 109.5 . .
H31A C31 H31B 109.5 . .
C26 C31 H31C 109.5 . .
H31A C31 H31C 109.5 . .
H31B C31 H31C 109.5 . .
C27 C32 H32A 109.5 . .
C27 C32 H32B 109.5 . .
H32A C32 H32B 109.5 . .
C27 C32 H32C 109.5 . .
H32A C32 H32C 109.5 . .
H32B C32 H32C 109.5 . .
O11 C33 N22 126.5(3) . .
O11 C33 N21 125.6(3) . .
N22 C33 N21 107.9(2) . .
O11 C33 K3 42.86(14) . .
N22 C33 K3 114.85(19) . .
N21 C33 K3 115.34(18) . .
N21 C34 N21 114.7(4) 7_565 .
N21 C34 C35 104.3(2) 7_565 .
N21 C34 C35 104.3(2) . .
N21 C34 H34 111.1 7_565 .
N21 C34 H34 111.1 . .
C35 C34 H34 111.1 . .
N22 C35 N22 114.0(3) 7_565 .
N22 C35 C34 103.7(2) 7_565 .
N22 C35 C34 103.7(2) . .
N22 C35 H35 111.6 7_565 .
N22 C35 H35 111.6 . .
C34 C35 H35 111.6 . .
N22 C36 N23 112.4(3) . .
N22 C36 H36A 109.1 . .
N23 C36 H36A 109.1 . .
N22 C36 H36B 109.1 . .
N23 C36 H36B 109.1 . .
H36A C36 H36B 107.9 . .
O12 C37 N23 127.4(3) . .
O12 C37 N24 123.9(3) . .
N23 C37 N24 108.7(3) . .
N23 C38 N23 114.0(4) . 7_565
N23 C38 C39 103.4(2) . .
N23 C38 C39 103.4(2) 7_565 .
N23 C38 H38 111.8 . .
N23 C38 H38 111.8 7_565 .
C39 C38 H38 111.8 . .
N24 C39 N24 114.1(4) 7_565 .
N24 C39 C38 102.2(3) 7_565 .
N24 C39 C38 102.2(3) . .
N24 C39 H39 112.5 7_565 .
N24 C39 H39 112.5 . .
C38 C39 H39 112.5 . .
N24 C40 N25 112.8(3) . .
N24 C40 H40A 109.0 . .
N25 C40 H40A 109.0 . .
N24 C40 H40B 109.0 . .
N25 C40 H40B 109.0 . .
H40A C40 H40B 107.8 . .
O13 C41 N25 126.7(4) . .
O13 C41 N26 125.6(4) . .
N25 C41 N26 107.8(3) . .
N25 C42 N25 115.2(4) . 7_565
N25 C42 C43 103.2(3) . .
N25 C42 C43 103.2(3) 7_565 .
N25 C42 H42 111.6 . .
N25 C42 H42 111.6 7_565 .
C43 C42 H42 111.6 . .
N26 C43 N26 114.0(4) 7_565 .
N26 C43 C42 103.7(3) 7_565 .
N26 C43 C42 103.7(3) . .
N26 C43 H43 111.6 7_565 .
N26 C43 H43 111.6 . .
C42 C43 H43 111.6 . .
N27 C44 N26 112.6(3) . .
N27 C44 H44A 109.1 . .
N26 C44 H44A 109.1 . .
N27 C44 H44B 109.1 . .
N26 C44 H44B 109.1 . .
H44A C44 H44B 107.8 . .
O14 C45 N28 126.4(3) . .
O14 C45 N27 125.7(3) . .
N28 C45 N27 107.9(3) . .
N27 C46 N27 112.4(4) . 7_565
N27 C46 C47 103.9(3) . .
N27 C46 C47 103.9(3) 7_565 .
N27 C46 C53 107.2(3) . .
N27 C46 C53 107.2(3) 7_565 .
C47 C46 C53 122.2(5) . .
C54 C47 N28 113.6(3) . .
C54 C47 N28 113.6(3) . 7_565
N28 C47 N28 111.9(4) . 7_565
C54 C47 C46 109.1(5) . .
N28 C47 C46 103.9(3) . .
N28 C47 C46 103.9(3) 7_565 .
N28 C48 N29 113.2(3) . .
N28 C48 H48A 108.9 . .
N29 C48 H48A 108.9 . .
N28 C48 H48B 108.9 . .
N29 C48 H48B 108.9 . .
H48A C48 H48B 107.7 . .
O15 C49 N29 125.9(3) . .
O15 C49 N30 125.7(3) . .
N29 C49 N30 108.4(3) . .
N29 C50 N29 114.5(5) . 7_565
N29 C50 C51 102.7(3) . .
N29 C50 C51 102.7(3) 7_565 .
N29 C50 H50 112.1 . .
N29 C50 H50 112.1 7_565 .
C51 C50 H50 112.1 . .
N30 C51 N30 115.4(4) 7_565 .
N30 C51 C50 104.7(3) 7_565 .
N30 C51 C50 104.7(3) . .
N30 C51 H51 110.6 7_565 .
N30 C51 H51 110.6 . .
C50 C51 H51 110.6 . .
N21 C52 N30 113.3(3) . .
N21 C52 H52A 108.9 . .
N30 C52 H52A 108.9 . .
N21 C52 H52B 108.9 . .
N30 C52 H52B 108.9 . .
H52A C52 H52B 107.7 . .
C46 C53 H53A 109.5 . .
C46 C53 H53B 109.5 . .
H53A C53 H53B 109.5 . .
C46 C53 H53C 109.5 . .
H53A C53 H53C 109.5 . .
H53B C53 H53C 109.5 . .
C47 C54 H54A 109.5 . .
C47 C54 H54B 109.5 . .
H54A C54 H54B 109.5 . .
C47 C54 H54C 109.5 . .
H54A C54 H54C 109.5 . .
H54B C54 H54C 109.5 . .
C1 N1 C29 123.2(2) . .
C1 N1 C2 112.5(2) . .
C29 N1 C2 124.2(2) . .
C1 N2 C5 122.1(2) . .
C1 N2 C3 111.6(2) . .
C5 N2 C3 126.0(2) . .
C4 N3 C2 112.8(2) . .
C4 N3 C30 122.7(2) . .
C2 N3 C30 122.9(2) . .
C4 N4 C6 123.2(2) . .
C4 N4 C3 111.2(2) . .
C6 N4 C3 125.6(2) . .
C7 N5 C5 123.0(2) . .
C7 N5 C8 113.6(3) . .
C5 N5 C8 123.4(2) . .
C7 N6 C11 121.9(3) . .
C7 N6 C9 112.0(3) . .
C11 N6 C9 126.1(3) . .
C10 N7 C6 122.2(2) . .
C10 N7 C8 112.4(2) . .
C6 N7 C8 125.0(2) . .
C10 N8 C12 121.3(2) . .
C10 N8 C9 113.2(2) . .
C12 N8 C9 125.1(2) . .
C13 N9 C11 122.5(3) . .
C13 N9 C14 110.9(3) . .
C11 N9 C14 126.4(3) . .
C13 N10 C17 121.6(3) . .
C13 N10 C15 111.0(3) . .
C17 N10 C15 122.6(3) . .
C16 N11 C12 121.2(3) . .
C16 N11 C14 112.9(3) . .
C12 N11 C14 125.3(3) . .
C16 N12 C18 122.5(3) . .
C16 N12 C15 112.4(3) . .
C18 N12 C15 124.0(3) . .
C19 N13 C17 122.4(3) . .
C19 N13 C20 111.1(3) . .
C17 N13 C20 125.1(3) . .
C19 N14 C21 112.1(3) . .
C19 N14 C23 123.1(2) . .
C21 N14 C23 123.5(2) . .
C22 N15 C20 112.9(3) . .
C22 N15 C18 120.7(3) . .
C20 N15 C18 123.9(3) . .
C22 N16 C24 121.1(2) . .
C22 N16 C21 113.2(2) . .
C24 N16 C21 125.7(2) . .
C25 N17 C23 121.3(2) . .
C25 N17 C26 112.5(2) . .
C23 N17 C26 125.8(2) . .
C25 N18 C29 120.6(2) . .
C25 N18 C27 112.6(2) . .
C29 N18 C27 124.5(2) . .
C28 N19 C24 121.1(2) . .
C28 N19 C26 112.7(2) . .
C24 N19 C26 124.3(2) . .
C28 N20 C30 121.6(2) . .
C28 N20 C27 112.0(2) . .
C30 N20 C27 125.7(3) . .
C33 N21 C52 122.5(3) . .
C33 N21 C34 111.2(3) . .
C52 N21 C34 126.1(3) . .
C33 N22 C35 112.9(3) . .
C33 N22 C36 121.8(3) . .
C35 N22 C36 125.0(3) . .
C37 N23 C36 122.2(3) . .
C37 N23 C38 112.6(3) . .
C36 N23 C38 125.0(3) . .
C37 N24 C40 122.9(3) . .
C37 N24 C39 112.9(3) . .
C40 N24 C39 124.0(3) . .
C41 N25 C40 122.8(3) . .
C41 N25 C42 113.3(3) . .
C40 N25 C42 123.6(4) . .
C41 N26 C44 122.4(3) . .
C41 N26 C43 111.8(4) . .
C44 N26 C43 125.2(4) . .
C45 N27 C44 121.6(3) . .
C45 N27 C46 112.1(4) . .
C44 N27 C46 125.8(3) . .
C45 N28 C48 122.3(3) . .
C45 N28 C47 112.2(4) . .
C48 N28 C47 125.5(3) . .
C49 N29 C50 112.3(3) . .
C49 N29 C48 124.0(3) . .
C50 N29 C48 123.6(3) . .
C49 N30 C51 111.7(3) . .
C49 N30 C52 122.0(3) . .
C51 N30 C52 126.0(3) . .
C1 O1 K1 134.96(19) . .
C7 O2 K1 132.29(18) . .
C13 O3 K1 139.0(2) . .
C19 O4 K1 132.6(2) . .
C25 O5 K2 122.17(17) . .
C25 O5 K1 140.83(18) . .
K2 O5 K1 96.83(6) . .
C4 O6 K3 129.71(18) . 2_554
C10 O7 K3 131.68(19) . 2_554
C16 O8 K3 127.3(2) . 2_554
C22 O9 K3 129.6(2) . 2_554
C28 O10 K3 130.11(17) . 2_554
C28 O10 K1 124.57(17) . 2_554
K3 O10 K1 105.33(7) 2_554 2_554
C33 O11 K3 119.29(18) . .
C33 O11 K2 137.05(18) . .
K3 O11 K2 103.65(7) . .
C37 O12 K2 132.9(2) . .
C41 O13 K2 132.4(2) . .
C45 O14 K2 135.8(2) . .
C49 O15 K2 132.3(2) . .

loop_
_geom_bond_atom_site_label_1
_geom_bond_atom_site_label_2
_geom_bond_distance
_geom_bond_site_symmetry_2
O1W K2 2.773(3) .
O1W K3 2.787(3) .
O1W K1 3.249(3) .
O2W K1 2.638(3) .
O2W K2 2.889(3) .
O2W K3 2.948(3) .
K1 O1 2.751(2) .
K1 O5 2.762(2) .
K1 O10 2.7787(19) 2
K1 O3 2.781(2) .
K1 O2 2.896(2) .
K1 O4 2.951(2) .
K1 K2 4.1046(12) .
K1 K3 4.4073(10) .
K2 O11 2.715(2) .
K2 O5 2.726(2) .
K2 O14 2.780(3) .
K2 O13 2.782(3) .
K2 O15 2.827(2) .
K2 O12 2.880(3) .
K2 C25 3.534(3) .
K2 K3 4.2404(11) .
K3 O9 2.674(2) 2
K3 O11 2.679(2) .
K3 O7 2.762(2) 2
K3 O10 2.764(2) 2
K3 O8 2.799(2) 2
K3 O6 2.802(2) 2
K3 C33 3.435(3) .
I1 I1' 0.580(4) .
I2 I2' 0.515(6) .
I3 I3' 0.5382(12) .
C1 O1 1.216(3) .
C1 N1 1.357(4) .
C1 N2 1.384(4) .
C2 N1 1.455(4) .
C2 N3 1.455(4) .
C2 C3 1.540(4) .
C2 H2 0.9800 .
C3 N2 1.450(4) .
C3 N4 1.456(4) .
C3 H3 0.9800 .
C4 O6 1.232(3) .
C4 N3 1.339(4) .
C4 N4 1.386(4) .
C5 N2 1.425(4) .
C5 N5 1.442(4) .
C5 H5A 0.9700 .
C5 H5B 0.9700 .
C6 N7 1.418(4) .
C6 N4 1.446(4) .
C6 H6A 0.9700 .
C6 H6B 0.9700 .
C7 O2 1.225(3) .
C7 N5 1.367(4) .
C7 N6 1.372(4) .
C8 N5 1.445(4) .
C8 N7 1.464(4) .
C8 C9 1.550(4) .
C8 H8 0.9800 .
C9 N6 1.446(4) .
C9 N8 1.464(4) .
C9 H9 0.9800 .
C10 O7 1.210(3) .
C10 N8 1.370(4) .
C10 N7 1.382(4) .
C11 N9 1.431(4) .
C11 N6 1.439(4) .
C11 H11A 0.9700 .
C11 H11B 0.9700 .
C12 N11 1.444(4) .
C12 N8 1.456(4) .
C12 H12A 0.9700 .
C12 H12B 0.9700 .
C13 O3 1.236(4) .
C13 N10 1.357(4) .
C13 N9 1.389(4) .
C14 N9 1.441(4) .
C14 N11 1.445(4) .
C14 C15 1.538(5) .
C14 H14 0.9800 .
C15 N10 1.453(4) .
C15 N12 1.454(4) .
C15 H15 0.9800 .
C16 O8 1.202(4) .
C16 N11 1.379(4) .
C16 N12 1.383(4) .
C17 N10 1.437(4) .
C17 N13 1.443(4) .
C17 H17A 0.9700 .
C17 H17B 0.9700 .
C18 N12 1.432(4) .
C18 N15 1.475(4) .
C18 H18A 0.9700 .
C18 H18B 0.9700 .
C19 O4 1.220(4) .
C19 N14 1.356(4) .
C19 N13 1.394(4) .
C20 N15 1.442(4) .
C20 N13 1.456(4) .
C20 C21 1.528(5) .
C20 H20 0.9800 .
C21 N14 1.439(4) .
C21 N16 1.453(4) .
C21 H21 0.9800 .
C22 O9 1.196(4) .
C22 N15 1.364(4) .
C22 N16 1.385(4) .
C23 N17 1.418(4) .
C23 N14 1.464(4) .
C23 H23A 0.9700 .
C23 H23B 0.9700 .
C24 N16 1.443(4) .
C24 N19 1.465(4) .
C24 H24A 0.9700 .
C24 H24B 0.9700 .
C25 O5 1.225(3) .
C25 N18 1.363(4) .
C25 N17 1.373(4) .
C26 N17 1.445(4) .
C26 N19 1.471(4) .
C26 C31 1.510(5) .
C26 C27 1.583(4) .
C27 N20 1.433(4) .
C27 N18 1.473(3) .
C27 C32 1.541(5) .
C28 O10 1.222(3) .
C28 N19 1.351(4) .
C28 N20 1.394(4) .
C29 N1 1.440(4) .
C29 N18 1.462(4) .
C29 H29A 0.9700 .
C29 H29B 0.9700 .
C30 N20 1.429(4) .
C30 N3 1.469(4) .
C30 H30A 0.9700 .
C30 H30B 0.9700 .
C31 H31A 0.9600 .
C31 H31B 0.9600 .
C31 H31C 0.9600 .
C32 H32A 0.9600 .
C32 H32B 0.9600 .
C32 H32C 0.9600 .
C33 O11 1.207(3) .
C33 N22 1.357(4) .
C33 N21 1.389(4) .
C34 N21 1.451(3) 7_565
C34 N21 1.451(3) .
C34 C35 1.519(6) .
C34 H34 0.9800 .
C35 N22 1.445(3) 7_565
C35 N22 1.445(3) .
C35 H35 0.9800 .
C36 N22 1.452(4) .
C36 N23 1.459(4) .
C36 H36A 0.9700 .
C36 H36B 0.9700 .
C37 O12 1.208(4) .
C37 N23 1.352(4) .
C37 N24 1.386(4) .
C38 N23 1.462(4) .
C38 N23 1.462(4) 7_565
C38 C39 1.578(7) .
C38 H38 0.9800 .
C39 N24 1.452(4) 7_565
C39 N24 1.452(4) .
C39 H39 0.9800 .
C40 N24 1.438(4) .
C40 N25 1.444(5) .
C40 H40A 0.9700 .
C40 H40B 0.9700 .
C41 O13 1.200(4) .
C41 N25 1.372(5) .
C41 N26 1.376(5) .
C42 N25 1.451(4) .
C42 N25 1.451(4) 7_565
C42 C43 1.540(8) .
C42 H42 0.9800 .
C43 N26 1.472(4) 7_565
C43 N26 1.472(4) .
C43 H43 0.9800 .
C44 N27 1.448(5) .
C44 N26 1.463(5) .
C44 H44A 0.9700 .
C44 H44B 0.9700 .
C45 O14 1.223(4) .
C45 N28 1.352(5) .
C45 N27 1.371(5) .
C46 N27 1.469(4) .
C46 N27 1.469(4) 7_565
C46 C47 1.493(8) .
C46 C53 1.618(9) .
C47 C54 1.460(10) .
C47 N28 1.479(4) .
C47 N28 1.479(4) 7_565
C48 N28 1.433(5) .
C48 N29 1.464(5) .
C48 H48A 0.9700 .
C48 H48B 0.9700 .
C49 O15 1.223(4) .
C49 N29 1.372(4) .
C49 N30 1.379(4) .
C50 N29 1.454(4) .
C50 N29 1.454(4) 7_565
C50 C51 1.548(8) .
C50 H50 0.9800 .
C51 N30 1.435(4) 7_565
C51 N30 1.435(4) .
C51 H51 0.9800 .
C52 N21 1.435(4) .
C52 N30 1.442(4) .
C52 H52A 0.9700 .
C52 H52B 0.9700 .
C53 H53A 0.9600 .
C53 H53B 0.9600 .
C53 H53C 0.9600 .
C54 H54A 0.9600 .
C54 H54B 0.9600 .
C54 H54C 0.9600 .
O6 K3 2.802(2) 2_554
O7 K3 2.762(2) 2_554
O8 K3 2.799(2) 2_554
O9 K3 2.674(2) 2_554
O10 K3 2.764(2) 2_554
O10 K1 2.7787(19) 2_554

loop_
_geom_torsion_atom_site_label_1
_geom_torsion_atom_site_label_2
_geom_torsion_atom_site_label_3
_geom_torsion_atom_site_label_4
_geom_torsion
_geom_torsion_site_symmetry_1
_geom_torsion_site_symmetry_4
K2 O2W K1 O1 -51.57(11) . .
K3 O2W K1 O1 43.18(12) . .
K2 O2W K1 O5 14.95(8) . .
K3 O2W K1 O5 109.70(10) . .
K2 O2W K1 O10 -127.69(10) . 2
K3 O2W K1 O10 -32.95(7) . 2
K2 O2W K1 O3 138.47(8) . .
K3 O2W K1 O3 -126.79(9) . .
K2 O2W K1 O2 -135.66(10) . .
K3 O2W K1 O2 -40.91(17) . .
K2 O2W K1 O4 79.84(8) . .
K3 O2W K1 O4 174.59(10) . .
K2 O2W K1 O1W -50.28(8) . .
K3 O2W K1 O1W 44.47(9) . .
K3 O2W K1 K2 94.75(11) . .
K2 O2W K1 K3 -94.75(11) . .
K2 O1W K1 O2W 53.11(9) . .
K3 O1W K1 O2W -46.08(9) . .
K2 O1W K1 O1 -128.29(10) . .
K3 O1W K1 O1 132.52(11) . .
K2 O1W K1 O5 -43.61(7) . .
K3 O1W K1 O5 -142.80(10) . .
K2 O1W K1 O10 128.24(9) . 2
K3 O1W K1 O10 29.05(7) . 2
K2 O1W K1 O3 128.1(5) . .
K3 O1W K1 O3 28.9(6) . .
K2 O1W K1 O2 -169.94(6) . .
K3 O1W K1 O2 90.87(8) . .
K2 O1W K1 O4 -6.70(11) . .
K3 O1W K1 O4 -105.90(9) . .
K3 O1W K1 K2 -99.19(10) . .
K2 O1W K1 K3 99.19(10) . .
K3 O1W K2 O11 -34.29(8) . .
K1 O1W K2 O11 -127.10(9) . .
K3 O1W K2 O5 134.42(10) . .
K1 O1W K2 O5 41.61(6) . .
K3 O1W K2 O14 118.6(3) . .
K1 O1W K2 O14 25.8(3) . .
K3 O1W K2 O13 -158.88(8) . .
K1 O1W K2 O13 108.31(7) . .
K3 O1W K2 O15 12.67(13) . .
K1 O1W K2 O15 -80.14(9) . .
K3 O1W K2 O12 -111.07(11) . .
K1 O1W K2 O12 156.13(10) . .
K3 O1W K2 O2W 47.91(9) . .
K1 O1W K2 O2W -44.89(8) . .
K3 O1W K2 C25 148.50(10) . .
K1 O1W K2 C25 55.69(7) . .
K3 O1W K2 K1 92.81(10) . .
K1 O1W K2 K3 -92.81(10) . .
K1 O2W K2 O11 132.58(10) . .
K3 O2W K2 O11 28.10(7) . .
K1 O2W K2 O5 -15.31(8) . .
K3 O2W K2 O5 -119.79(9) . .
K1 O2W K2 O1W 60.61(10) . .
K3 O2W K2 O1W -43.88(9) . .
K1 O2W K2 O14 -101.77(9) . .
K3 O2W K2 O14 153.75(7) . .
K1 O2W K2 O13 -16.0(2) . .
K3 O2W K2 O13 -120.53(18) . .
K1 O2W K2 O15 -152.17(11) . .
K3 O2W K2 O15 103.35(9) . .
K1 O2W K2 O12 81.35(10) . .
K3 O2W K2 O12 -23.13(11) . .
K1 O2W K2 C25 -18.52(10) . .
K3 O2W K2 C25 -123.01(8) . .
K3 O2W K2 K1 -104.48(11) . .
K1 O2W K2 K3 104.48(11) . .
O2W K1 K2 O11 -46.17(11) . .
O1 K1 K2 O11 89.20(7) . .
O5 K1 K2 O11 156.71(9) . .
O10 K1 K2 O11 1.14(7) 2 .
O3 K1 K2 O11 -121.02(9) . .
O2 K1 K2 O11 68.04(10) . .
O4 K1 K2 O11 -137.43(7) . .
O1W K1 K2 O11 48.59(9) . .
K3 K1 K2 O11 2.37(5) . .
O2W K1 K2 O5 157.12(12) . .
O1 K1 K2 O5 -67.51(8) . .
O10 K1 K2 O5 -155.57(8) 2 .
O3 K1 K2 O5 82.27(11) . .
O2 K1 K2 O5 -88.67(11) . .
O4 K1 K2 O5 65.86(8) . .
O1W K1 K2 O5 -108.12(11) . .
K3 K1 K2 O5 -154.34(7) . .
O2W K1 K2 O1W -94.77(13) . .
O1 K1 K2 O1W 40.60(9) . .
O5 K1 K2 O1W 108.12(11) . .
O10 K1 K2 O1W -47.46(9) 2 .
O3 K1 K2 O1W -169.62(12) . .
O2 K1 K2 O1W 19.45(12) . .
O4 K1 K2 O1W 173.98(10) . .
K3 K1 K2 O1W -46.22(8) . .
O2W K1 K2 O14 93.42(12) . .
O1 K1 K2 O14 -131.22(7) . .
O5 K1 K2 O14 -63.70(9) . .
O10 K1 K2 O14 140.73(7) 2 .
O3 K1 K2 O14 18.56(11) . .
O2 K1 K2 O14 -152.37(10) . .
O4 K1 K2 O14 2.16(7) . .
O1W K1 K2 O14 -171.82(10) . .
K3 K1 K2 O14 141.96(6) . .
O2W K1 K2 O13 172.26(12) . .
O1 K1 K2 O13 -52.38(8) . .
O5 K1 K2 O13 15.14(9) . .
O10 K1 K2 O13 -140.43(8) 2 .
O3 K1 K2 O13 97.40(11) . .
O2 K1 K2 O13 -73.53(11) . .
O4 K1 K2 O13 81.00(8) . .
O1W K1 K2 O13 -92.98(11) . .
K3 K1 K2 O13 -139.20(7) . .
O2W K1 K2 O15 25.79(11) . .
O1 K1 K2 O15 161.15(7) . .
O5 K1 K2 O15 -131.33(9) . .
O10 K1 K2 O15 73.10(7) 2 .
O3 K1 K2 O15 -49.07(10) . .
O2 K1 K2 O15 140.00(10) . .
O4 K1 K2 O15 -65.47(7) . .
O1W K1 K2 O15 120.55(10) . .
K3 K1 K2 O15 74.33(5) . .
O2W K1 K2 O12 -116.06(11) . .
O1 K1 K2 O12 19.31(6) . .
O5 K1 K2 O12 86.82(8) . .
O10 K1 K2 O12 -68.75(7) 2 .
O3 K1 K2 O12 169.09(9) . .
O2 K1 K2 O12 -1.84(10) . .
O4 K1 K2 O12 152.69(7) . .
O1W K1 K2 O12 -21.29(9) . .
K3 K1 K2 O12 -67.52(5) . .
O1 K1 K2 O2W 135.37(11) . .
O5 K1 K2 O2W -157.12(12) . .
O10 K1 K2 O2W 47.31(11) 2 .
O3 K1 K2 O2W -74.85(13) . .
O2 K1 K2 O2W 114.21(13) . .
O4 K1 K2 O2W -91.25(11) . .
O1W K1 K2 O2W 94.77(13) . .
K3 K1 K2 O2W 48.54(10) . .
O2W K1 K2 C25 158.38(12) . .
O1 K1 K2 C25 -66.25(7) . .
O5 K1 K2 C25 1.26(9) . .
O10 K1 K2 C25 -154.31(8) 2 .
O3 K1 K2 C25 83.53(10) . .
O2 K1 K2 C25 -87.40(11) . .
O4 K1 K2 C25 67.13(8) . .
O1W K1 K2 C25 -106.85(10) . .
K3 K1 K2 C25 -153.07(6) . .
O2W K1 K2 K3 -48.54(10) . .
O1 K1 K2 K3 86.82(4) . .
O5 K1 K2 K3 154.34(7) . .
O10 K1 K2 K3 -1.23(5) 2 .
O3 K1 K2 K3 -123.40(8) . .
O2 K1 K2 K3 65.67(9) . .
O4 K1 K2 K3 -139.80(5) . .
O1W K1 K2 K3 46.22(8) . .
K2 O1W K3 O9 168.62(12) . 2
K1 O1W K3 O9 -105.31(9) . 2
K2 O1W K3 O11 34.74(8) . .
K1 O1W K3 O11 120.81(9) . .
K2 O1W K3 O7 32.44(19) . 2
K1 O1W K3 O7 118.51(12) . 2
K2 O1W K3 O10 -113.99(10) . 2
K1 O1W K3 O10 -27.92(6) . 2
K2 O1W K3 O8 108.01(9) . 2
K1 O1W K3 O8 -165.92(7) . 2
K2 O1W K3 O6 -60.03(12) . 2
K1 O1W K3 O6 26.03(11) . 2
K2 O1W K3 O2W -47.16(9) . .
K1 O1W K3 O2W 38.90(8) . .
K2 O1W K3 C33 45.06(9) . .
K1 O1W K3 C33 131.12(9) . .
K1 O1W K3 K2 86.07(10) . .
K2 O1W K3 K1 -86.07(10) . .
K1 O2W K3 O9 -14.87(13) . 2
K2 O2W K3 O9 81.93(10) . 2
K1 O2W K3 O11 -125.38(11) . .
K2 O2W K3 O11 -28.59(7) . .
K1 O2W K3 O7 163.58(8) . 2
K2 O2W K3 O7 -99.63(8) . 2
K1 O2W K3 O10 34.35(8) . 2
K2 O2W K3 O10 131.15(10) . 2
K1 O2W K3 O1W -52.75(10) . .
K2 O2W K3 O1W 44.04(9) . .
K1 O2W K3 O8 -119.85(16) . 2
K2 O2W K3 O8 -23.1(2) . 2
K1 O2W K3 O6 114.15(12) . 2
K2 O2W K3 O6 -149.06(11) . 2
K1 O2W K3 C33 -134.84(10) . .
K2 O2W K3 C33 -38.05(8) . .
K1 O2W K3 K2 -96.79(11) . .
K2 O2W K3 K1 96.79(11) . .
O11 K2 K3 O9 111.42(9) . 2
O5 K2 K3 O9 -55.15(7) . 2
O1W K2 K3 O9 -10.84(11) . 2
O14 K2 K3 O9 -163.06(10) . 2
O13 K2 K3 O9 24.33(10) . 2
O15 K2 K3 O9 -179.90(7) . 2
O12 K2 K3 O9 43.67(7) . 2
O2W K2 K3 O9 -116.02(10) . 2
C25 K2 K3 O9 -46.51(8) . 2
K1 K2 K3 O9 -72.37(5) . 2
O5 K2 K3 O11 -166.57(9) . .
O1W K2 K3 O11 -122.26(13) . .
O14 K2 K3 O11 85.52(12) . .
O13 K2 K3 O11 -87.09(11) . .
O15 K2 K3 O11 68.68(9) . .
O12 K2 K3 O11 -67.75(9) . .
O2W K2 K3 O11 132.56(12) . .
C25 K2 K3 O11 -157.93(10) . .
K1 K2 K3 O11 176.21(8) . .
O11 K2 K3 O7 -38.66(9) . 2
O5 K2 K3 O7 154.77(7) . 2
O1W K2 K3 O7 -160.92(12) . 2
O14 K2 K3 O7 46.86(11) . 2
O13 K2 K3 O7 -125.75(10) . 2
O15 K2 K3 O7 30.03(7) . 2
O12 K2 K3 O7 -106.41(7) . 2
O2W K2 K3 O7 93.91(10) . 2
C25 K2 K3 O7 163.41(8) . 2
K1 K2 K3 O7 137.56(5) . 2
O11 K2 K3 O10 -174.98(9) . 2
O5 K2 K3 O10 18.45(7) . 2
O1W K2 K3 O10 62.76(11) . 2
O14 K2 K3 O10 -89.46(10) . 2
O13 K2 K3 O10 97.93(10) . 2
O15 K2 K3 O10 -106.30(7) . 2
O12 K2 K3 O10 117.27(7) . 2
O2W K2 K3 O10 -42.42(10) . 2
C25 K2 K3 O10 27.09(8) . 2
K1 K2 K3 O10 1.23(5) . 2
O11 K2 K3 O1W 122.26(13) . .
O5 K2 K3 O1W -44.31(11) . .
O14 K2 K3 O1W -152.22(14) . .
O13 K2 K3 O1W 35.17(13) . .
O15 K2 K3 O1W -169.06(12) . .
O12 K2 K3 O1W 54.51(11) . .
O2W K2 K3 O1W -105.18(14) . .
C25 K2 K3 O1W -35.67(12) . .
K1 K2 K3 O1W -61.53(10) . .
O11 K2 K3 O8 36.65(9) . 2
O5 K2 K3 O8 -129.92(7) . 2
O1W K2 K3 O8 -85.61(12) . 2
O14 K2 K3 O8 122.17(11) . 2
O13 K2 K3 O8 -50.44(10) . 2
O15 K2 K3 O8 105.33(7) . 2
O12 K2 K3 O8 -31.10(7) . 2
O2W K2 K3 O8 169.21(11) . 2
C25 K2 K3 O8 -121.28(8) . 2
K1 K2 K3 O8 -147.14(6) . 2
O11 K2 K3 O6 -106.54(9) . 2
O5 K2 K3 O6 86.89(7) . 2
O1W K2 K3 O6 131.20(11) . 2
O14 K2 K3 O6 -21.02(11) . 2
O13 K2 K3 O6 166.37(10) . 2
O15 K2 K3 O6 -37.85(7) . 2
O12 K2 K3 O6 -174.29(7) . 2
O2W K2 K3 O6 26.02(10) . 2
C25 K2 K3 O6 95.53(8) . 2
K1 K2 K3 O6 69.68(5) . 2
O11 K2 K3 O2W -132.56(12) . .
O5 K2 K3 O2W 60.87(10) . .
O1W K2 K3 O2W 105.18(14) . .
O14 K2 K3 O2W -47.04(13) . .
O13 K2 K3 O2W 140.35(13) . .
O15 K2 K3 O2W -63.88(10) . .
O12 K2 K3 O2W 159.69(10) . .
C25 K2 K3 O2W 69.51(11) . .
K1 K2 K3 O2W 43.65(9) . .
O11 K2 K3 C33 -0.31(10) . .
O5 K2 K3 C33 -166.89(8) . .
O1W K2 K3 C33 -122.57(12) . .
O14 K2 K3 C33 85.21(11) . .
O13 K2 K3 C33 -87.40(11) . .
O15 K2 K3 C33 68.37(8) . .
O12 K2 K3 C33 -68.07(8) . .
O2W K2 K3 C33 132.25(11) . .
C25 K2 K3 C33 -158.25(9) . .
K1 K2 K3 C33 175.90(7) . .
O11 K2 K3 K1 -176.21(8) . .
O5 K2 K3 K1 17.21(5) . .
O1W K2 K3 K1 61.53(10) . .
O14 K2 K3 K1 -90.69(10) . .
O13 K2 K3 K1 96.70(9) . .
O15 K2 K3 K1 -107.53(5) . .
O12 K2 K3 K1 116.04(5) . .
O2W K2 K3 K1 -43.65(9) . .
C25 K2 K3 K1 25.86(6) . .
O2W K1 K3 O9 167.00(12) . 2
O1 K1 K3 O9 24.90(6) . 2
O5 K1 K3 O9 96.27(7) . 2
O10 K1 K3 O9 -69.01(8) 2 2
O3 K1 K3 O9 -112.00(9) . 2
O2 K1 K3 O9 -39.06(7) . 2
O4 K1 K3 O9 160.70(7) . 2
O1W K1 K3 O9 62.62(10) . 2
K2 K1 K3 O9 113.02(5) . 2
O2W K1 K3 O11 51.62(12) . .
O1 K1 K3 O11 -90.48(7) . .
O5 K1 K3 O11 -19.11(7) . .
O10 K1 K3 O11 175.61(9) 2 .
O3 K1 K3 O11 132.62(8) . .
O2 K1 K3 O11 -154.44(7) . .
O4 K1 K3 O11 45.32(7) . .
O1W K1 K3 O11 -52.76(10) . .
K2 K1 K3 O11 -2.36(5) . .
O2W K1 K3 O7 -24.55(13) . 2
O1 K1 K3 O7 -166.65(8) . 2
O5 K1 K3 O7 -95.28(9) . 2
O10 K1 K3 O7 99.44(10) 2 2
O3 K1 K3 O7 56.45(10) . 2
O2 K1 K3 O7 129.39(8) . 2
O4 K1 K3 O7 -30.85(9) . 2
O1W K1 K3 O7 -128.93(12) . 2
K2 K1 K3 O7 -78.54(7) . 2
O2W K1 K3 O10 -123.99(13) . 2
O1 K1 K3 O10 93.91(8) . 2
O5 K1 K3 O10 165.28(9) . 2
O3 K1 K3 O10 -42.99(10) . 2
O2 K1 K3 O10 29.95(8) . 2
O4 K1 K3 O10 -130.29(9) . 2
O1W K1 K3 O10 131.63(11) . 2
K2 K1 K3 O10 -177.98(7) . 2
O2W K1 K3 O1W 104.39(14) . .
O1 K1 K3 O1W -37.72(10) . .
O5 K1 K3 O1W 33.66(10) . .
O10 K1 K3 O1W -131.63(11) 2 .
O3 K1 K3 O1W -174.62(11) . .
O2 K1 K3 O1W -101.67(10) . .
O4 K1 K3 O1W 98.08(10) . .
K2 K1 K3 O1W 50.40(9) . .
O2W K1 K3 O8 131.72(14) . 2
O1 K1 K3 O8 -10.38(11) . 2
O5 K1 K3 O8 60.99(11) . 2
O10 K1 K3 O8 -104.29(12) 2 2
O3 K1 K3 O8 -147.28(11) . 2
O2 K1 K3 O8 -74.34(11) . 2
O4 K1 K3 O8 125.42(11) . 2
O1W K1 K3 O8 27.34(13) . 2
K2 K1 K3 O8 77.73(10) . 2
O2W K1 K3 O6 -52.70(11) . 2
O1 K1 K3 O6 165.20(6) . 2
O5 K1 K3 O6 -123.43(6) . 2
O10 K1 K3 O6 71.29(8) 2 2
O3 K1 K3 O6 28.30(8) . 2
O2 K1 K3 O6 101.24(6) . 2
O4 K1 K3 O6 -59.00(7) . 2
O1W K1 K3 O6 -157.08(10) . 2
K2 K1 K3 O6 -106.69(5) . 2
O1 K1 K3 O2W -142.10(12) . .
O5 K1 K3 O2W -70.73(12) . .
O10 K1 K3 O2W 123.99(13) 2 .
O3 K1 K3 O2W 81.00(13) . .
O2 K1 K3 O2W 153.94(12) . .
O4 K1 K3 O2W -6.30(12) . .
O1W K1 K3 O2W -104.39(14) . .
K2 K1 K3 O2W -53.99(11) . .
O2W K1 K3 C33 50.28(12) . .
O1 K1 K3 C33 -91.82(8) . .
O5 K1 K3 C33 -20.45(8) . .
O10 K1 K3 C33 174.27(9) 2 .
O3 K1 K3 C33 131.28(9) . .
O2 K1 K3 C33 -155.78(7) . .
O4 K1 K3 C33 43.98(8) . .
O1W K1 K3 C33 -54.10(11) . .
K2 K1 K3 C33 -3.70(6) . .
O2W K1 K3 K2 53.99(11) . .
O1 K1 K3 K2 -88.11(5) . .
O5 K1 K3 K2 -16.74(5) . .
O10 K1 K3 K2 177.98(7) 2 .
O3 K1 K3 K2 134.99(7) . .
O2 K1 K3 K2 -152.07(5) . .
O4 K1 K3 K2 47.69(6) . .
O1W K1 K3 K2 -50.40(9) . .
N1 C2 C3 N2 -3.4(3) . .
N3 C2 C3 N2 117.4(2) . .
N1 C2 C3 N4 -123.1(2) . .
N3 C2 C3 N4 -2.3(3) . .
N5 C8 C9 N6 -0.3(3) . .
N7 C8 C9 N6 119.2(2) . .
N5 C8 C9 N8 -119.9(2) . .
N7 C8 C9 N8 -0.4(3) . .
N9 C14 C15 N10 -7.1(3) . .
N11 C14 C15 N10 113.2(3) . .
N9 C14 C15 N12 -127.4(3) . .
N11 C14 C15 N12 -7.1(3) . .
N15 C20 C21 N14 114.3(3) . .
N13 C20 C21 N14 -7.0(3) . .
N15 C20 C21 N16 -6.2(3) . .
N13 C20 C21 N16 -127.4(2) . .
O11 K2 C25 O5 -57.6(3) . .
O1W K2 C25 O5 -52.4(2) . .
O14 K2 C25 O5 118.8(2) . .
O13 K2 C25 O5 -167.9(3) . .
O15 K2 C25 O5 73.9(2) . .
O12 K2 C25 O5 -110.1(2) . .
O2W K2 C25 O5 10.8(2) . .
K1 K2 C25 O5 -2.9(2) . .
K3 K2 C25 O5 -30.0(2) . .
O11 K2 C25 N18 53.4(3) . .
O5 K2 C25 N18 110.9(3) . .
O1W K2 C25 N18 58.5(2) . .
O14 K2 C25 N18 -130.3(2) . .
O13 K2 C25 N18 -56.93(19) . .
O15 K2 C25 N18 -175.14(17) . .
O12 K2 C25 N18 0.8(2) . .
O2W K2 C25 N18 121.8(2) . .
K1 K2 C25 N18 108.1(2) . .
K3 K2 C25 N18 80.9(2) . .
O11 K2 C25 N17 -176.61(16) . .
O5 K2 C25 N17 -119.0(3) . .
O1W K2 C25 N17 -171.5(2) . .
O14 K2 C25 N17 -0.27(19) . .
O13 K2 C25 N17 73.10(19) . .
O15 K2 C25 N17 -45.1(2) . .
O12 K2 C25 N17 130.84(19) . .
O2W K2 C25 N17 -108.2(2) . .
K1 K2 C25 N17 -121.9(2) . .
K3 K2 C25 N17 -149.08(17) . .
N17 C26 C27 N20 -126.0(2) . .
N19 C26 C27 N20 -8.7(3) . .
C31 C26 C27 N20 110.1(3) . .
N17 C26 C27 N18 -7.8(3) . .
N19 C26 C27 N18 109.5(2) . .
C31 C26 C27 N18 -131.7(3) . .
N17 C26 C27 C32 113.7(3) . .
N19 C26 C27 C32 -129.0(3) . .
C31 C26 C27 C32 -10.2(4) . .
O9 K3 C33 O11 -91.3(2) 2 .
O7 K3 C33 O11 139.2(2) 2 .
O10 K3 C33 O11 11.3(3) 2 .
O1W K3 C33 O11 -32.6(2) . .
O8 K3 C33 O11 -141.9(2) 2 .
O6 K3 C33 O11 86.8(2) 2 .
O2W K3 C33 O11 30.9(2) . .
K2 K3 C33 O11 0.6(2) . .
K1 K3 C33 O11 4.4(2) . .
O9 K3 C33 N22 26.4(2) 2 .
O11 K3 C33 N22 117.8(3) . .
O7 K3 C33 N22 -103.0(2) 2 .
O10 K3 C33 N22 129.08(19) 2 .
O1W K3 C33 N22 85.1(2) . .
O8 K3 C33 N22 -24.18(18) 2 .
O6 K3 C33 N22 -155.49(19) 2 .
O2W K3 C33 N22 148.6(2) . .
K2 K3 C33 N22 118.4(2) . .
K1 K3 C33 N22 122.11(18) . .
O9 K3 C33 N21 152.84(19) 2 .
O11 K3 C33 N21 -115.8(3) . .
O7 K3 C33 N21 23.39(19) 2 .
O10 K3 C33 N21 -104.5(2) 2 .
O1W K3 C33 N21 -148.4(2) . .
O8 K3 C33 N21 102.2(2) 2 .
O6 K3 C33 N21 -29.1(2) 2 .
O2W K3 C33 N21 -84.9(2) . .
K2 K3 C33 N21 -115.2(2) . .
K1 K3 C33 N21 -111.46(19) . .
N21 C34 C35 N22 0.6(3) 7_565 7_565
N21 C34 C35 N22 -120.0(3) . 7_565
N21 C34 C35 N22 120.0(3) 7_565 .
N21 C34 C35 N22 -0.6(3) . .
N23 C38 C39 N24 -118.7(3) . 7_565
N23 C38 C39 N24 0.4(4) 7_565 7_565
N23 C38 C39 N24 -0.4(4) . .
N23 C38 C39 N24 118.7(3) 7_565 .
N25 C42 C43 N26 -119.8(3) . 7_565
N25 C42 C43 N26 0.4(4) 7_565 7_565
N25 C42 C43 N26 -0.4(4) . .
N25 C42 C43 N26 119.8(3) 7_565 .
N27 C46 C47 C54 121.1(3) . .
N27 C46 C47 C54 -121.1(3) 7_565 .
C53 C46 C47 C54 0.000(2) . .
N27 C46 C47 N28 -0.3(4) . .
N27 C46 C47 N28 117.5(3) 7_565 .
C53 C46 C47 N28 -121.4(3) . .
N27 C46 C47 N28 -117.5(3) . 7_565
N27 C46 C47 N28 0.3(4) 7_565 7_565
C53 C46 C47 N28 121.4(3) . 7_565
N29 C50 C51 N30 -120.5(3) . 7_565
N29 C50 C51 N30 -1.4(4) 7_565 7_565
N29 C50 C51 N30 1.4(4) . .
N29 C50 C51 N30 120.5(3) 7_565 .
O1 C1 N1 C29 6.8(5) . .
N2 C1 N1 C29 -177.0(2) . .
O1 C1 N1 C2 -177.2(3) . .
N2 C1 N1 C2 -1.1(3) . .
N18 C29 N1 C1 94.9(3) . .
N18 C29 N1 C2 -80.6(3) . .
N3 C2 N1 C1 -109.2(3) . .
C3 C2 N1 C1 2.9(3) . .
N3 C2 N1 C29 66.6(4) . .
C3 C2 N1 C29 178.7(2) . .
O1 C1 N2 C5 0.5(5) . .
N1 C1 N2 C5 -175.8(3) . .
O1 C1 N2 C3 174.9(3) . .
N1 C1 N2 C3 -1.4(3) . .
N5 C5 N2 C1 -94.8(3) . .
N5 C5 N2 C3 91.6(4) . .
N4 C3 N2 C1 115.1(3) . .
C2 C3 N2 C1 3.1(3) . .
N4 C3 N2 C5 -70.8(4) . .
C2 C3 N2 C5 177.2(3) . .
O6 C4 N3 C2 174.2(3) . .
N4 C4 N3 C2 -4.3(3) . .
O6 C4 N3 C30 8.4(5) . .
N4 C4 N3 C30 -170.0(3) . .
N1 C2 N3 C4 116.2(3) . .
C3 C2 N3 C4 4.1(3) . .
N1 C2 N3 C30 -78.1(3) . .
C3 C2 N3 C30 169.8(3) . .
N20 C30 N3 C4 -101.5(3) . .
N20 C30 N3 C2 94.1(3) . .
O6 C4 N4 C6 4.3(4) . .
N3 C4 N4 C6 -177.2(3) . .
O6 C4 N4 C3 -175.9(3) . .
N3 C4 N4 C3 2.6(3) . .
N7 C6 N4 C4 92.5(3) . .
N7 C6 N4 C3 -87.2(3) . .
N2 C3 N4 C4 -112.2(3) . .
C2 C3 N4 C4 0.0(3) . .
N2 C3 N4 C6 67.5(4) . .
C2 C3 N4 C6 179.7(3) . .
O2 C7 N5 C5 1.9(4) . .
N6 C7 N5 C5 -178.9(2) . .
O2 C7 N5 C8 -175.7(3) . .
N6 C7 N5 C8 3.4(3) . .
N2 C5 N5 C7 94.9(3) . .
N2 C5 N5 C8 -87.7(3) . .
N7 C8 N5 C7 -113.3(3) . .
C9 C8 N5 C7 -1.9(3) . .
N7 C8 N5 C5 69.1(4) . .
C9 C8 N5 C5 -179.5(2) . .
O2 C7 N6 C11 -1.7(4) . .
N5 C7 N6 C11 179.2(2) . .
O2 C7 N6 C9 175.6(3) . .
N5 C7 N6 C9 -3.5(3) . .
N9 C11 N6 C7 -97.5(3) . .
N9 C11 N6 C9 85.7(4) . .
N8 C9 N6 C7 114.0(3) . .
C8 C9 N6 C7 2.3(3) . .
N8 C9 N6 C11 -68.9(4) . .
C8 C9 N6 C11 179.4(3) . .
O7 C10 N7 C6 2.0(5) . .
N8 C10 N7 C6 -176.4(3) . .
O7 C10 N7 C8 175.3(3) . .
N8 C10 N7 C8 -3.2(3) . .
N4 C6 N7 C10 -95.8(3) . .
N4 C6 N7 C8 91.8(3) . .
N5 C8 N7 C10 112.8(3) . .
C9 C8 N7 C10 2.2(3) . .
N5 C8 N7 C6 -74.2(4) . .
C9 C8 N7 C6 175.2(3) . .
O7 C10 N8 C12 -1.6(5) . .
N7 C10 N8 C12 176.9(3) . .
O7 C10 N8 C9 -175.5(3) . .
N7 C10 N8 C9 2.9(3) . .
N11 C12 N8 C10 96.4(3) . .
N11 C12 N8 C9 -90.4(3) . .
N6 C9 N8 C10 -113.9(3) . .
C8 C9 N8 C10 -1.5(3) . .
N6 C9 N8 C12 72.4(4) . .
C8 C9 N8 C12 -175.2(3) . .
O3 C13 N9 C11 -0.5(5) . .
N10 C13 N9 C11 -177.3(3) . .
O3 C13 N9 C14 -177.7(3) . .
N10 C13 N9 C14 5.5(4) . .
N6 C11 N9 C13 94.4(4) . .
N6 C11 N9 C14 -88.8(4) . .
N11 C14 N9 C13 -111.0(3) . .
C15 C14 N9 C13 1.4(3) . .
N11 C14 N9 C11 71.9(4) . .
C15 C14 N9 C11 -175.7(3) . .
O3 C13 N10 C17 16.5(5) . .
N9 C13 N10 C17 -166.7(3) . .
O3 C13 N10 C15 172.7(3) . .
N9 C13 N10 C15 -10.5(3) . .
N13 C17 N10 C13 -105.8(3) . .
N13 C17 N10 C15 100.7(3) . .
N12 C15 N10 C13 123.2(3) . .
C14 C15 N10 C13 10.9(3) . .
N12 C15 N10 C17 -80.9(4) . .
C14 C15 N10 C17 166.9(3) . .
O8 C16 N11 C12 4.6(5) . .
N12 C16 N11 C12 -174.1(3) . .
O8 C16 N11 C14 176.1(3) . .
N12 C16 N11 C14 -2.5(3) . .
N8 C12 N11 C16 -101.9(3) . .
N8 C12 N11 C14 87.6(3) . .
N9 C14 N11 C16 118.8(3) . .
C15 C14 N11 C16 6.2(3) . .
N9 C14 N11 C12 -70.1(4) . .
C15 C14 N11 C12 177.4(3) . .
O8 C16 N12 C18 10.5(5) . .
N11 C16 N12 C18 -170.9(3) . .
O8 C16 N12 C15 178.7(3) . .
N11 C16 N12 C15 -2.7(3) . .
N15 C18 N12 C16 87.8(4) . .
N15 C18 N12 C15 -79.0(4) . .
N10 C15 N12 C16 -106.2(3) . .
C14 C15 N12 C16 6.3(3) . .
N10 C15 N12 C18 61.8(4) . .
C14 C15 N12 C18 174.3(3) . .
O4 C19 N13 C17 13.7(5) . .
N14 C19 N13 C17 -168.2(3) . .
O4 C19 N13 C20 -179.2(3) . .
N14 C19 N13 C20 -1.2(3) . .
N10 C17 N13 C19 87.2(4) . .
N10 C17 N13 C20 -77.9(4) . .
N15 C20 N13 C19 -108.0(3) . .
C21 C20 N13 C19 5.2(3) . .
N15 C20 N13 C17 58.6(4) . .
C21 C20 N13 C17 171.8(3) . .
O4 C19 N14 C21 174.2(3) . .
N13 C19 N14 C21 -3.8(3) . .
O4 C19 N14 C23 7.1(5) . .
N13 C19 N14 C23 -170.8(3) . .
N16 C21 N14 C19 118.5(3) . .
C20 C21 N14 C19 6.9(3) . .
N16 C21 N14 C23 -74.5(4) . .
C20 C21 N14 C23 173.8(3) . .
N17 C23 N14 C19 -101.2(3) . .
N17 C23 N14 C21 93.2(3) . .
O9 C22 N15 C20 171.9(3) . .
N16 C22 N15 C20 -7.9(3) . .
O9 C22 N15 C18 9.4(5) . .
N16 C22 N15 C18 -170.4(2) . .
N13 C20 N15 C22 121.6(3) . .
C21 C20 N15 C22 9.0(3) . .
N13 C20 N15 C18 -76.6(4) . .
C21 C20 N15 C18 170.8(3) . .
N12 C18 N15 C22 -100.9(3) . .
N12 C18 N15 C20 98.6(3) . .
O9 C22 N16 C24 5.1(5) . .
N15 C22 N16 C24 -175.2(2) . .
O9 C22 N16 C21 -176.4(3) . .
N15 C22 N16 C21 3.4(3) . .
N19 C24 N16 C22 95.0(3) . .
N19 C24 N16 C21 -83.4(3) . .
N14 C21 N16 C22 -110.9(3) . .
C20 C21 N16 C22 1.9(3) . .
N14 C21 N16 C24 67.5(4) . .
C20 C21 N16 C24 -179.6(3) . .
O5 C25 N17 C23 5.9(4) . .
N18 C25 N17 C23 -174.0(2) . .
K2 C25 N17 C23 50.3(3) . .
O5 C25 N17 C26 179.2(3) . .
N18 C25 N17 C26 -0.7(3) . .
K2 C25 N17 C26 -136.36(19) . .
N14 C23 N17 C25 85.3(3) . .
N14 C23 N17 C26 -87.1(3) . .
N19 C26 N17 C25 -103.5(3) . .
C31 C26 N17 C25 128.9(3) . .
C27 C26 N17 C25 5.6(3) . .
N19 C26 N17 C23 69.4(4) . .
C31 C26 N17 C23 -58.1(4) . .
C27 C26 N17 C23 178.6(3) . .
O5 C25 N18 C29 11.4(4) . .
N17 C25 N18 C29 -168.6(2) . .
K2 C25 N18 C29 -37.3(3) . .
O5 C25 N18 C27 174.9(3) . .
N17 C25 N18 C27 -5.2(3) . .
K2 C25 N18 C27 126.20(19) . .
N1 C29 N18 C25 -103.3(3) . .
N1 C29 N18 C27 95.3(3) . .
N20 C27 N18 C25 119.0(3) . .
C32 C27 N18 C25 -116.1(3) . .
C26 C27 N18 C25 8.1(3) . .
N20 C27 N18 C29 -78.3(3) . .
C32 C27 N18 C29 46.6(4) . .
C26 C27 N18 C29 170.9(2) . .
O10 C28 N19 C24 8.5(4) . .
N20 C28 N19 C24 -172.1(2) . .
O10 C28 N19 C26 173.2(3) . .
N20 C28 N19 C26 -7.4(3) . .
N16 C24 N19 C28 -104.4(3) . .
N16 C24 N19 C26 92.8(3) . .
N17 C26 N19 C28 120.4(3) . .
C31 C26 N19 C28 -110.4(3) . .
C27 C26 N19 C28 10.1(3) . .
N17 C26 N19 C24 -75.6(3) . .
C31 C26 N19 C24 53.7(4) . .
C27 C26 N19 C24 174.1(2) . .
O10 C28 N20 C30 9.4(4) . .
N19 C28 N20 C30 -170.0(2) . .
O10 C28 N20 C27 -179.7(3) . .
N19 C28 N20 C27 0.9(3) . .
N3 C30 N20 C28 87.3(3) . .
N3 C30 N20 C27 -82.4(4) . .
N18 C27 N20 C28 -104.3(3) . .
C32 C27 N20 C28 129.6(3) . .
C26 C27 N20 C28 5.2(3) . .
N18 C27 N20 C30 66.1(4) . .
C32 C27 N20 C30 -59.9(4) . .
C26 C27 N20 C30 175.7(3) . .
O11 C33 N21 C52 -2.0(5) . .
N22 C33 N21 C52 176.8(3) . .
K3 C33 N21 C52 46.9(3) . .
O11 C33 N21 C34 -178.2(3) . .
N22 C33 N21 C34 0.5(3) . .
K3 C33 N21 C34 -129.4(2) . .
N30 C52 N21 C33 96.5(3) . .
N30 C52 N21 C34 -87.8(4) . .
N21 C34 N21 C33 -113.3(3) 7_565 .
C35 C34 N21 C33 0.1(3) . .
N21 C34 N21 C52 70.6(5) 7_565 .
C35 C34 N21 C52 -176.0(3) . .
O11 C33 N22 C35 177.8(3) . .
N21 C33 N22 C35 -0.9(3) . .
K3 C33 N22 C35 129.3(2) . .
O11 C33 N22 C36 3.6(5) . .
N21 C33 N22 C36 -175.1(3) . .
K3 C33 N22 C36 -44.9(3) . .
N22 C35 N22 C33 113.1(3) 7_565 .
C34 C35 N22 C33 1.0(4) . .
N22 C35 N22 C36 -73.0(5) 7_565 .
C34 C35 N22 C36 174.9(3) . .
N23 C36 N22 C33 -95.9(3) . .
N23 C36 N22 C35 90.7(4) . .
O12 C37 N23 C36 -0.2(5) . .
N24 C37 N23 C36 179.1(3) . .
O12 C37 N23 C38 -175.2(3) . .
N24 C37 N23 C38 4.1(4) . .
N22 C36 N23 C37 95.8(3) . .
N22 C36 N23 C38 -89.8(4) . .
N23 C38 N23 C37 -113.8(3) 7_565 .
C39 C38 N23 C37 -2.2(4) . .
N23 C38 N23 C36 71.4(5) 7_565 .
C39 C38 N23 C36 -177.0(3) . .
O12 C37 N24 C40 -0.1(5) . .
N23 C37 N24 C40 -179.4(3) . .
O12 C37 N24 C39 174.9(3) . .
N23 C37 N24 C39 -4.5(4) . .
N25 C40 N24 C37 -94.0(4) . .
N25 C40 N24 C39 91.6(4) . .
N24 C39 N24 C37 112.4(4) 7_565 .
C38 C39 N24 C37 2.9(4) . .
N24 C39 N24 C40 -72.7(5) 7_565 .
C38 C39 N24 C40 177.8(3) . .
O13 C41 N25 C40 -1.1(5) . .
N26 C41 N25 C40 178.6(3) . .
O13 C41 N25 C42 -175.1(3) . .
N26 C41 N25 C42 4.6(4) . .
N24 C40 N25 C41 96.0(4) . .
N24 C40 N25 C42 -90.6(4) . .
N25 C42 N25 C41 -114.1(4) 7_565 .
C43 C42 N25 C41 -2.5(4) . .
N25 C42 N25 C40 71.9(6) 7_565 .
C43 C42 N25 C40 -176.5(3) . .
O13 C41 N26 C44 3.2(5) . .
N25 C41 N26 C44 -176.4(3) . .
O13 C41 N26 C43 174.9(3) . .
N25 C41 N26 C43 -4.8(4) . .
N27 C44 N26 C41 -101.6(4) . .
N27 C44 N26 C43 87.9(4) . .
N26 C43 N26 C41 115.3(4) 7_565 .
C42 C43 N26 C41 3.2(4) . .
N26 C43 N26 C44 -73.4(5) 7_565 .
C42 C43 N26 C44 174.5(3) . .
O14 C45 N27 C44 -3.9(6) . .
N28 C45 N27 C44 174.7(3) . .
O14 C45 N27 C46 -176.4(4) . .
N28 C45 N27 C46 2.2(4) . .
N26 C44 N27 C45 98.8(4) . .
N26 C44 N27 C46 -89.8(4) . .
N27 C46 N27 C45 -112.8(4) 7_565 .
C47 C46 N27 C45 -1.1(4) . .
C53 C46 N27 C45 129.6(4) . .
N27 C46 N27 C44 75.1(5) 7_565 .
C47 C46 N27 C44 -173.2(4) . .
C53 C46 N27 C44 -42.6(6) . .
O14 C45 N28 C48 -1.4(6) . .
N27 C45 N28 C48 180.0(3) . .
O14 C45 N28 C47 176.2(4) . .
N27 C45 N28 C47 -2.4(4) . .
N29 C48 N28 C45 -89.5(4) . .
N29 C48 N28 C47 93.2(4) . .
C54 C47 N28 C45 -116.7(5) . .
N28 C47 N28 C45 113.1(4) 7_565 .
C46 C47 N28 C45 1.7(4) . .
C54 C47 N28 C48 60.8(6) . .
N28 C47 N28 C48 -69.4(6) 7_565 .
C46 C47 N28 C48 179.2(3) . .
O15 C49 N29 C50 -175.1(4) . .
N30 C49 N29 C50 4.7(4) . .
O15 C49 N29 C48 0.3(6) . .
N30 C49 N29 C48 180.0(3) . .
N29 C50 N29 C49 -114.2(4) 7_565 .
C51 C50 N29 C49 -3.7(4) . .
N29 C50 N29 C48 70.5(5) 7_565 .
C51 C50 N29 C48 -179.0(3) . .
N28 C48 N29 C49 93.3(4) . .
N28 C48 N29 C50 -91.9(4) . .
O15 C49 N30 C51 176.1(3) . .
N29 C49 N30 C51 -3.7(4) . .
O15 C49 N30 C52 2.5(5) . .
N29 C49 N30 C52 -177.2(3) . .
N30 C51 N30 C49 115.8(4) 7_565 .
C50 C51 N30 C49 1.3(4) . .
N30 C51 N30 C52 -71.0(6) 7_565 .
C50 C51 N30 C52 174.5(3) . .
N21 C52 N30 C49 -99.7(3) . .
N21 C52 N30 C51 87.7(4) . .
N1 C1 O1 K1 -87.9(4) . .
N2 C1 O1 K1 96.5(3) . .
O2W K1 O1 C1 141.4(3) . .
O5 K1 O1 C1 68.2(3) . .
O10 K1 O1 C1 -155.0(3) 2 .
O3 K1 O1 C1 -49.7(3) . .
O2 K1 O1 C1 -83.3(3) . .
O4 K1 O1 C1 39.2(3) . .
O1W K1 O1 C1 140.0(3) . .
K2 K1 O1 C1 108.0(3) . .
K3 K1 O1 C1 167.8(3) . .
N5 C7 O2 K1 -90.9(3) . .
N6 C7 O2 K1 90.1(3) . .
O2W K1 O2 C7 -178.9(3) . .
O1 K1 O2 C7 77.3(3) . .
O5 K1 O2 C7 40.8(3) . .
O10 K1 O2 C7 173.4(3) 2 .
O3 K1 O2 C7 -73.6(3) . .
O4 K1 O2 C7 -46.8(3) . .
O1W K1 O2 C7 114.1(3) . .
K2 K1 O2 C7 100.4(3) . .
K3 K1 O2 C7 155.0(3) . .
N10 C13 O3 K1 83.5(4) . .
N9 C13 O3 K1 -92.8(4) . .
O2W K1 O3 C13 -144.4(3) . .
O1 K1 O3 C13 46.6(3) . .
O5 K1 O3 C13 -44.2(3) . .
O10 K1 O3 C13 144.6(3) 2 .
O2 K1 O3 C13 80.0(3) . .
O4 K1 O3 C13 -77.8(3) . .
O1W K1 O3 C13 144.7(5) . .
K2 K1 O3 C13 -95.2(3) . .
K3 K1 O3 C13 169.6(3) . .
N14 C19 O4 K1 85.9(4) . .
N13 C19 O4 K1 -96.5(3) . .
O2W K1 O4 C19 -160.5(3) . .
O1 K1 O4 C19 -42.6(3) . .
O5 K1 O4 C19 -73.5(3) . .
O10 K1 O4 C19 159.2(3) 2 .
O3 K1 O4 C19 75.4(3) . .
O2 K1 O4 C19 48.6(3) . .
O1W K1 O4 C19 -110.8(3) . .
K2 K1 O4 C19 -115.4(3) . .
K3 K1 O4 C19 -156.3(3) . .
N18 C25 O5 K2 -96.8(3) . .
N17 C25 O5 K2 83.3(3) . .
N18 C25 O5 K1 77.4(4) . .
N17 C25 O5 K1 -102.5(3) . .
K2 C25 O5 K1 174.2(4) . .
O11 K2 O5 C25 140.5(2) . .
O1W K2 O5 C25 124.6(2) . .
O14 K2 O5 C25 -60.1(2) . .
O13 K2 O5 C25 10.6(2) . .
O15 K2 O5 C25 -118.9(2) . .
O12 K2 O5 C25 72.2(2) . .
O2W K2 O5 C25 -169.1(2) . .
K1 K2 O5 C25 176.3(3) . .
K3 K2 O5 C25 152.9(2) . .
O11 K2 O5 K1 -35.85(13) . .
O1W K2 O5 K1 -51.68(8) . .
O14 K2 O5 K1 123.57(8) . .
O13 K2 O5 K1 -165.71(9) . .
O15 K2 O5 K1 64.76(9) . .
O12 K2 O5 K1 -104.13(7) . .
O2W K2 O5 K1 14.63(8) . .
C25 K2 O5 K1 -176.3(3) . .
K3 K2 O5 K1 -23.41(6) . .
O2W K1 O5 C25 169.0(3) . .
O1 K1 O5 C25 -70.4(3) . .
O10 K1 O5 C25 -140.7(3) 2 .
O3 K1 O5 C25 51.1(3) . .
O2 K1 O5 C25 -35.5(3) . .
O4 K1 O5 C25 85.4(3) . .
O1W K1 O5 C25 -130.3(3) . .
K2 K1 O5 C25 -175.0(4) . .
K3 K1 O5 C25 -152.9(3) . .
O2W K1 O5 K2 -15.90(8) . .
O1 K1 O5 K2 104.62(7) . .
O10 K1 O5 K2 34.33(11) 2 .
O3 K1 O5 K2 -133.84(7) . .
O2 K1 O5 K2 139.53(7) . .
O4 K1 O5 K2 -99.54(8) . .
O1W K1 O5 K2 44.79(7) . .
K3 K1 O5 K2 22.15(6) . .
N3 C4 O6 K3 85.9(3) . 2_554
N4 C4 O6 K3 -95.9(3) . 2_554
N8 C10 O7 K3 -88.5(4) . 2_554
N7 C10 O7 K3 93.3(4) . 2_554
N11 C16 O8 K3 88.1(3) . 2_554
N12 C16 O8 K3 -93.4(4) . 2_554
N15 C22 O9 K3 88.3(4) . 2_554
N16 C22 O9 K3 -92.0(3) . 2_554
N19 C28 O10 K3 80.5(3) . 2_554
N20 C28 O10 K3 -98.9(3) . 2_554
N19 C28 O10 K1 -99.2(3) . 2_554
N20 C28 O10 K1 81.4(3) . 2_554
N22 C33 O11 K3 -88.3(3) . .
N21 C33 O11 K3 90.2(3) . .
N22 C33 O11 K2 92.9(4) . .
N21 C33 O11 K2 -88.6(4) . .
K3 C33 O11 K2 -178.8(4) . .
O9 K3 O11 C33 97.5(2) 2 .
O7 K3 O11 C33 -36.7(2) 2 .
O10 K3 O11 C33 -172.4(2) 2 .
O1W K3 O11 C33 144.6(2) . .
O8 K3 O11 C33 34.9(2) 2 .
O6 K3 O11 C33 -98.4(2) 2 .
O2W K3 O11 C33 -147.6(2) . .
K2 K3 O11 C33 -179.1(3) . .
K1 K3 O11 C33 -176.0(2) . .
O9 K3 O11 K2 -83.36(9) 2 .
O7 K3 O11 K2 142.42(8) 2 .
O10 K3 O11 K2 6.79(12) 2 .
O1W K3 O11 K2 -36.21(8) . .
O8 K3 O11 K2 -145.98(8) 2 .
O6 K3 O11 K2 80.77(8) 2 .
O2W K3 O11 K2 31.55(8) . .
C33 K3 O11 K2 179.1(3) . .
K1 K3 O11 K2 3.17(7) . .
O5 K2 O11 C33 -161.0(3) . .
O1W K2 O11 C33 -144.6(3) . .
O14 K2 O11 C33 45.6(3) . .
O13 K2 O11 C33 -50.3(3) . .
O15 K2 O11 C33 77.1(3) . .
O12 K2 O11 C33 -80.2(3) . .
O2W K2 O11 C33 146.7(3) . .
C25 K2 O11 C33 -139.0(3) . .
K1 K2 O11 C33 175.4(3) . .
K3 K2 O11 C33 178.9(3) . .
O5 K2 O11 K3 20.07(14) . .
O1W K2 O11 K3 36.51(9) . .
O14 K2 O11 K3 -133.32(9) . .
O13 K2 O11 K3 130.83(9) . .
O15 K2 O11 K3 -101.83(8) . .
O12 K2 O11 K3 100.85(8) . .
O2W K2 O11 K3 -32.18(8) . .
C25 K2 O11 K3 42.06(17) . .
K1 K2 O11 K3 -3.47(7) . .
N23 C37 O12 K2 -87.9(4) . .
N24 C37 O12 K2 92.9(4) . .
O11 K2 O12 C37 73.6(3) . .
O5 K2 O12 C37 -148.0(3) . .
O1W K2 O12 C37 149.6(3) . .
O14 K2 O12 C37 -48.4(3) . .
O13 K2 O12 C37 -80.9(3) . .
O15 K2 O12 C37 44.2(3) . .
O2W K2 O12 C37 127.7(3) . .
C25 K2 O12 C37 -131.7(3) . .
K1 K2 O12 C37 169.2(3) . .
K3 K2 O12 C37 111.6(3) . .
N25 C41 O13 K2 -93.9(4) . .
N26 C41 O13 K2 86.5(4) . .
O11 K2 O13 C41 49.7(4) . .
O5 K2 O13 C41 -170.3(4) . .
O1W K2 O13 C41 123.7(3) . .
O14 K2 O13 C41 -74.9(3) . .
O15 K2 O13 C41 -46.7(4) . .
O12 K2 O13 C41 79.9(3) . .
O2W K2 O13 C41 -169.6(3) . .
C25 K2 O13 C41 -166.7(4) . .
K1 K2 O13 C41 179.2(3) . .
K3 K2 O13 C41 100.7(3) . .
N28 C45 O14 K2 97.4(4) . .
N27 C45 O14 K2 -84.3(4) . .
O11 K2 O14 C45 -49.6(4) . .
O5 K2 O14 C45 147.6(3) . .
O1W K2 O14 C45 162.7(4) . .
O13 K2 O14 C45 74.5(3) . .
O15 K2 O14 C45 -82.5(3) . .
O12 K2 O14 C45 43.1(4) . .
O2W K2 O14 C45 -133.3(3) . .
C25 K2 O14 C45 132.7(3) . .
K1 K2 O14 C45 -175.6(3) . .
K3 K2 O14 C45 -100.9(3) . .
N29 C49 O15 K2 -93.9(4) . .
N30 C49 O15 K2 86.4(4) . .
O11 K2 O15 C49 -74.1(3) . .
O5 K2 O15 C49 149.6(3) . .
O1W K2 O15 C49 -119.8(3) . .
O14 K2 O15 C49 79.0(3) . .
O13 K2 O15 C49 49.5(3) . .
O12 K2 O15 C49 -45.3(3) . .
O2W K2 O15 C49 -154.6(3) . .
C25 K2 O15 C49 129.3(3) . .
K1 K2 O15 C49 -172.3(3) . .
K3 K2 O15 C49 -111.5(3) . .

loop_
_platon_squeeze_void_nr
_platon_squeeze_void_average_x
_platon_squeeze_void_average_y
_platon_squeeze_void_average_z
_platon_squeeze_void_volume
_platon_squeeze_void_count_electrons
_platon_squeeze_void_content
1 1.025 0.154 -0.134 4107 1485 ' '
2 0.442 0.095 0.073 7 9 ' '
3 0.442 0.405 0.073 7 9 ' '
4 0.391 0.593 0.218 4 1 ' '
5 0.391 0.907 0.218 4 1 ' '
6 0.891 0.593 0.282 4 1 ' '
7 0.891 0.907 0.282 4 1 ' '
8 0.942 0.095 0.427 7 9 ' '
9 0.942 0.405 0.427 7 9 ' '
10 0.058 0.595 0.573 7 9 ' '
11 0.058 0.905 0.573 7 9 ' '
12 0.109 0.093 0.718 5 1 ' '
13 0.109 0.407 0.718 5 1 ' '
14 0.609 0.093 0.782 5 1 ' '
15 0.609 0.407 0.782 5 1 ' '
16 0.558 0.595 0.927 7 8 ' '
17 0.558 0.905 0.927 7 9 ' '
